data_1550631
loop_
_publ_author_name
'McNicholas, Brendon James'
'Grubbs, Robert H.'
'Winkler, Jay'
'Gray, Harry B.'
'Despagnet-Ayoub, Emmanuelle'

_publ_section_title
;
 Tuning the Formal Potential of Ferrocyanide over a 2.1 V Range
;
_journal_name_full 'Chemical Science'
_journal_paper_doi 10.1039/C8SC04972F
_journal_year 2019
_chemical_formula_moiety 'B6 C114 F90 Fe N6, 4(C36 H30 N P2), 5.25(C H2 Cl2)'
_chemical_formula_sum 'C263.25 H130.49 B6 Cl10.49 F90 Fe N10 P8'
_chemical_formula_weight 5883.60
_space_group_crystal_system triclinic
_space_group_IT_number 2
_space_group_name_Hall '-P 1'
_space_group_name_H-M_alt 'P -1'
_symmetry_space_group_name_Hall '-P 1'
_symmetry_space_group_name_H-M 'P -1'
_atom_sites_solution_hydrogens geom
_atom_sites_solution_primary dual
_audit_creation_date 2018-07-04
_audit_creation_method
;
Olex2 1.2
(compiled 2018.05.29 svn.r3508 for OlexSys, GUI svn.r5506),
 SHELXL-2017/1, and manual edit
;
_audit_update_record
;
2018-11-07 deposited with the CCDC.    2019-02-18 downloaded from the CCDC.
;
_cell_angle_alpha 65.073(6)
_cell_angle_beta 68.449(19)
_cell_angle_gamma 80.849(6)
_cell_formula_units_Z 1
_cell_length_a 19.290(4)
_cell_length_b 19.912(4)
_cell_length_c 20.432(4)
_cell_measurement_reflns_used 9994
_cell_measurement_temperature 100
_cell_measurement_theta_max 70.35
_cell_measurement_theta_min 2.5
_cell_volume 6619(2)
_computing_cell_refinement 'SAINT V8.38A (Bruker-AXS, 2016)'
_computing_data_collection 'BIS V6.2.6/2017-03-27 & APEX3_2017.3-0 (Bruker-AXS, 2017)'
_computing_data_reduction 'SAINT V8.38A (Bruker-AXS, 2016)'
_computing_molecular_graphics 'DIAMOND 3 (Crystal Impact, 1999)'
_computing_publication_material 'Olex2 (Dolomanov et al., 2009)'
_computing_structure_refinement 'SHELXL-2017/1 (Sheldrick, 2015)'
_computing_structure_solution 'SHELXT-2014/5 (Sheldrick, 2013)'
_diffrn_ambient_temperature 100
_diffrn_detector 'CPAD Area Detector'
_diffrn_detector_area_resol_mean 7.69
_diffrn_detector_type 'Bruker PHOTON II'
_diffrn_measured_fraction_theta_full 0.991
_diffrn_measured_fraction_theta_max 0.974
_diffrn_measurement_device '\k-geometry diffractometer'
_diffrn_measurement_device_type 'Bruker D8 VENTURE Kappa Duo PHOTON 100 CMOS'
_diffrn_measurement_method '\f and \w scans'
_diffrn_radiation_monochromator 'multilayer mirrors'
_diffrn_radiation_type CuK\a
_diffrn_radiation_wavelength 1.54178
_diffrn_reflns_av_R_equivalents 0.0483
_diffrn_reflns_av_unetI/netI 0.0306
_diffrn_reflns_Laue_measured_fraction_full 0.991
_diffrn_reflns_Laue_measured_fraction_max 0.974
_diffrn_reflns_limit_h_max 23
_diffrn_reflns_limit_h_min -22
_diffrn_reflns_limit_k_max 24
_diffrn_reflns_limit_k_min -23
_diffrn_reflns_limit_l_max 24
_diffrn_reflns_limit_l_min -24
_diffrn_reflns_number 158484
_diffrn_reflns_point_group_measured_fraction_full 0.991
_diffrn_reflns_point_group_measured_fraction_max 0.974
_diffrn_reflns_theta_full 67.7
_diffrn_reflns_theta_max 70.4
_diffrn_reflns_theta_min 2.4
_diffrn_source 'microfocus sealed tube'
_diffrn_source_current 1
_diffrn_source_power 0.05
_diffrn_source_type 'Incoatec I\mS HB'
_diffrn_source_voltage 50
_diffrn_standards_number 0
_exptl_absorpt_coefficient_mu 2.947
_exptl_absorpt_correction_T_max 1.0000
_exptl_absorpt_correction_T_min 0.7413
_exptl_absorpt_correction_type multi-scan
_exptl_absorpt_process_details
;
SADABS-2016/2 (Bruker,2016/2) was used for absorption correction. 
wR2(int) was 0.1136 before and 0.0629 after correction. 
The Ratio of minimum to maximum transmission is 0.7413. 
The \l/2 correction factor is Not present.
;
_exptl_crystal_colour colourless
_exptl_crystal_colour_primary colourless
_exptl_crystal_density_diffrn 1.476
_exptl_crystal_description block
_exptl_crystal_F_000 2944
_exptl_crystal_size_max 0.21
_exptl_crystal_size_mid 0.11
_exptl_crystal_size_min 0.08
_refine_diff_density_max 1.628
_refine_diff_density_min -0.999
_refine_diff_density_rms 0.083
_refine_ls_extinction_method none
_refine_ls_goodness_of_fit_ref 1.058
_refine_ls_hydrogen_treatment constr
_refine_ls_matrix_type full
_refine_ls_number_parameters 1839
_refine_ls_number_reflns 24649
_refine_ls_number_restraints 48
_refine_ls_restrained_S_all 1.059
_refine_ls_R_factor_all 0.0915
_refine_ls_R_factor_gt 0.0743
_refine_ls_shift/su_max 0.000
_refine_ls_shift/su_mean 0.000
_refine_ls_structure_factor_coef Fsqd
_refine_ls_weighting_details 'w=1/[\s^2^(Fo^2^)+(0.1256P)^2^+8.9964P] where P=(Fo^2^+2Fc^2^)/3'
_refine_ls_weighting_scheme calc
_refine_ls_wR_factor_gt 0.2117
_refine_ls_wR_factor_ref 0.2272
_reflns_Friedel_coverage 0.000
_reflns_number_gt 19024
_reflns_number_total 24649
_reflns_threshold_expression 'I > 2\s(I)'
_cod_data_source_file c8sc04972f2.cif
_cod_data_source_block v18101
_cod_database_code 1550631
_shelx_shelxl_version_number 2017/1
_shelx_space_group_comment
;
The symmetry employed for this shelxl refinement is uniquely defined
by the following loop, which should always be used as a source of
symmetry information in preference to the above space-group names.
They are only intended as comments.
;
_shelx_estimated_absorpt_t_max 0.798
_shelx_estimated_absorpt_t_min 0.577
_olex2_refinement_description
;
1. Fixed Uiso
 At 1.2 times of:
  All C(H) groups, All C(H,H) groups, All C(H,H,H,H) groups
2. Restrained distances
 Cl3A-C57A \\sim Cl4A-C57A \\sim Cl3B-C57B \\sim Cl4B-C57B
 with sigma of 0.02
3. Rigid body (RIGU) restrains
 Cl5, Cl6, C58
 with sigma for 1-2 distances of 0.004 and sigma for 1-3 distances of 0.004
 Cl1, Cl2A, Cl2B, C56, Cl3A, Cl4A, C57A, Cl3B, Cl4B, C57B
 with sigma for 1-2 distances of 0.004 and sigma for 1-3 distances of 0.004
4. Others
 Sof(H53A)=Sof(C51C)=Sof(H51C)=Sof(C52C)=Sof(H52C)=Sof(C54C)=Sof(H54C)=
 Sof(C55C)=Sof(H55C)=1-FVAR(1)
 Sof(H53B)=Sof(C51B)=Sof(H51B)=Sof(C52B)=Sof(H52B)=Sof(C54B)=Sof(H54B)=
 Sof(C55B)=Sof(H55B)=FVAR(1)
 Sof(Cl2B)=Sof(H56C)=Sof(H56D)=1-FVAR(2)
 Sof(Cl2A)=Sof(H56A)=Sof(H56B)=FVAR(2)
 Sof(Cl3A)=Sof(Cl4A)=Sof(C57A)=Sof(H57A)=Sof(H57B)=FVAR(3)
 Sof(Cl3B)=Sof(Cl4B)=Sof(C57B)=Sof(H57C)=Sof(H57D)=FVAR(4)
 Sof(Cl5)=Sof(Cl6)=Sof(C58)=Sof(H58A)=Sof(H58B)=FVAR(5)
5.a Secondary CH2 refined with riding coordinates:
 C56(H56C,H56D), C56(H56A,H56B), C57A(H57A,H57B), C58(H58A,H58B), C57B(H57C,
 H57D)
5.b Aromatic/amide H refined with riding coordinates:
 C21B(H21B), C22B(H22B), C23B(H23B), C24B(H24B), C25B(H25B), C27B(H27B),
 C28B(H28B), C29B(H29B), C30B(H30B), C31B(H31B), C33B(H33B), C34B(H34B),
 C35B(H35B), C36B(H36B), C37B(H37B), C39B(H39B), C40B(H40B), C41B(H41B),
 C42B(H42B), C43B(H43B), C45B(H45B), C46B(H46B), C47B(H47B), C48B(H48B),
 C49B(H49B), C53B(H53B), C53B(H53A), C51B(H51B), C52B(H52B), C54B(H54B),
 C55B(H55B), C51C(H51C), C52C(H52C), C54C(H54C), C55C(H55C), C21A(H21A),
 C22A(H22A), C23A(H23A), C24A(H24A), C25A(H25A), C27A(H27A), C28A(H28A),
 C29A(H29A), C30A(H30A), C31A(H31A), C33A(H33A), C34A(H34A), C35A(H35A),
 C36A(H36A), C37A(H37A), C39A(H39A), C40A(H40A), C41A(H41A), C42A(H42A),
 C43A(H43A), C45A(H45A), C46A(H46A), C47A(H47A), C48A(H48A), C49A(H49A),
 C51A(H51A), C52A(H52A), C53A(H53C), C54A(H54A), C55A(H55A)
;
_platon_squeeze_void_probe_radius 1.20
_olex2_submission_special_instructions 'No special instructions were received'

loop_
_space_group_symop_operation_xyz
'x, y, z'
'-x, -y, -z'

loop_
_atom_site_label
_atom_site_type_symbol
_atom_site_fract_x
_atom_site_fract_y
_atom_site_fract_z
_atom_site_U_iso_or_equiv
_atom_site_adp_type
_atom_site_occupancy
_atom_site_site_symmetry_order
_atom_site_calc_flag
_atom_site_refinement_flags_posn
_atom_site_refinement_flags_adp
_atom_site_refinement_flags_occupancy
_atom_site_disorder_assembly
_atom_site_disorder_group
Fe1 Fe 0.500000 0.500000 0.500000 0.02428(16) Uani 1 2 d S T P . .
F1A F 0.23847(15) 0.49254(16) 0.55369(18) 0.0668(8) Uani 1 1 d . . . . .
F2A F 0.16121(19) 0.60273(18) 0.4794(3) 0.0964(12) Uani 1 1 d . . . . .
F3A F 0.1437(2) 0.6081(2) 0.3523(3) 0.1204(15) Uani 1 1 d . . . . .
F4A F 0.2033(4) 0.4978(4) 0.3014(3) 0.176(3) Uani 1 1 d . . . . .
F5A F 0.2768(2) 0.3871(2) 0.3756(2) 0.1083(15) Uani 1 1 d . . . . .
F6A F 0.26295(12) 0.23291(12) 0.52646(13) 0.0451(5) Uani 1 1 d . . . . .
F7A F 0.33649(14) 0.14724(12) 0.45326(14) 0.0515(6) Uani 1 1 d . . . . .
F8A F 0.47351(13) 0.18822(13) 0.34279(14) 0.0497(6) Uani 1 1 d . . . . .
F9A F 0.53619(14) 0.31346(16) 0.31331(15) 0.0622(7) Uani 1 1 d . . . . .
F10A F 0.46784(15) 0.39841(14) 0.38941(13) 0.0600(7) Uani 1 1 d . . . . .
F11A F 0.38244(13) 0.26394(12) 0.61583(13) 0.0484(5) Uani 1 1 d . . . . .
F12A F 0.31662(19) 0.16339(14) 0.75635(15) 0.0715(8) Uani 1 1 d . . . . .
F13A F 0.1661(2) 0.15894(18) 0.81929(16) 0.0920(11) Uani 1 1 d . . . . .
F14A F 0.08174(17) 0.2598(2) 0.73906(19) 0.0909(10) Uani 1 1 d . . . . .
F15A F 0.14623(13) 0.36077(16) 0.60078(15) 0.0596(6) Uani 1 1 d . . . . .
F1B F 0.64470(14) 0.38958(14) 0.31966(13) 0.0539(6) Uani 1 1 d . . . . .
F2B F 0.74523(18) 0.45890(16) 0.18364(15) 0.0723(8) Uani 1 1 d . . . . .
F3B F 0.89094(19) 0.4626(2) 0.16914(17) 0.0890(10) Uani 1 1 d . . . . .
F4B F 0.93221(17) 0.3960(3) 0.2956(2) 0.1109(14) Uani 1 1 d . . . . .
F5B F 0.83440(14) 0.3245(2) 0.43099(16) 0.0790(9) Uani 1 1 d . . . . .
F6B F 0.75354(16) 0.18162(15) 0.50564(19) 0.0705(8) Uani 1 1 d . . . . .
F7B F 0.80778(18) 0.12241(15) 0.6209(2) 0.0862(10) Uani 1 1 d . . . . .
F8B F 0.78294(18) 0.18933(19) 0.71964(18) 0.0855(10) Uani 1 1 d . . . . .
F9B F 0.70214(17) 0.31726(19) 0.69942(15) 0.0730(8) Uani 1 1 d . . . . .
F10B F 0.64820(15) 0.37700(14) 0.58624(15) 0.0559(6) Uani 1 1 d . . . . .
F11B F 0.53139(13) 0.24488(12) 0.58205(15) 0.0551(6) Uani 1 1 d . . . . .
F12B F 0.45493(16) 0.13540(14) 0.5966(2) 0.0847(10) Uani 1 1 d . . . . .
F13B F 0.5028(2) 0.07808(14) 0.4881(2) 0.0948(12) Uani 1 1 d . . . . .
F14B F 0.6322(3) 0.12754(17) 0.36948(19) 0.1075(14) Uani 1 1 d . . . . .
F15B F 0.7100(2) 0.23346(15) 0.35688(17) 0.0866(11) Uani 1 1 d . . . . .
F1C F 0.56730(17) 0.46752(17) 0.71205(14) 0.0708(8) Uani 1 1 d . . . . .
F2C F 0.5785(2) 0.5736(2) 0.75626(17) 0.0965(12) Uani 1 1 d . . . . .
F3C F 0.4631(3) 0.60213(19) 0.86909(18) 0.1026(13) Uani 1 1 d . . . . .
F4C F 0.3389(2) 0.51847(16) 0.93947(15) 0.0836(10) Uani 1 1 d . . . . .
F5C F 0.32434(15) 0.41679(13) 0.89528(12) 0.0535(6) Uani 1 1 d . . . . .
F6C F 0.35233(16) 0.25811(13) 0.89956(13) 0.0593(7) Uani 1 1 d . . . . .
F7C F 0.21228(19) 0.21828(17) 0.93747(18) 0.0866(10) Uani 1 1 d . . . . .
F8C F 0.12627(16) 0.30143(19) 0.85157(19) 0.0804(9) Uani 1 1 d . . . . .
F9C F 0.18478(14) 0.42376(16) 0.72450(16) 0.0634(7) Uani 1 1 d . . . . .
F10C F 0.32414(13) 0.46177(12) 0.68245(12) 0.0475(5) Uani 1 1 d . . . . .
F11C F 0.45474(17) 0.26977(13) 0.70610(15) 0.0601(7) Uani 1 1 d . . . . .
F12C F 0.5468(2) 0.15206(15) 0.7259(2) 0.0933(11) Uani 1 1 d . . . . .
F13C F 0.6251(2) 0.1201(2) 0.8198(2) 0.1132(15) Uani 1 1 d . . . . .
F14C F 0.6150(2) 0.2138(3) 0.8908(2) 0.1179(16) Uani 1 1 d . . . . .
F15C F 0.53057(18) 0.3340(2) 0.86637(16) 0.0776(9) Uani 1 1 d . . . . .
N1A N 0.37275(16) 0.41496(15) 0.51607(15) 0.0308(6) Uani 1 1 d . . . . .
N1B N 0.60723(16) 0.37588(15) 0.47420(15) 0.0303(6) Uani 1 1 d . . . . .
N1C N 0.46597(17) 0.42215(15) 0.67303(15) 0.0318(6) Uani 1 1 d . . . . .
C1A C 0.41940(19) 0.44733(17) 0.51181(17) 0.0288(7) Uani 1 1 d . . . . .
C2A C 0.2646(2) 0.4351(2) 0.4673(2) 0.0404(8) Uani 1 1 d . . . . .
C3A C 0.2323(2) 0.4920(2) 0.4906(3) 0.0504(10) Uani 1 1 d . . . . .
C4A C 0.1917(3) 0.5488(3) 0.4534(4) 0.0663(14) Uani 1 1 d . . . . .
C5A C 0.1824(3) 0.5509(3) 0.3895(4) 0.0791(17) Uani 1 1 d . . . . .
C6A C 0.2122(4) 0.4969(4) 0.3645(3) 0.093(2) Uani 1 1 d . . . . .
C7A C 0.2519(3) 0.4398(3) 0.4037(3) 0.0667(14) Uani 1 1 d . . . . .
C8A C 0.36155(19) 0.31992(18) 0.46506(19) 0.0307(7) Uani 1 1 d . . . . .
C9A C 0.33266(19) 0.25519(19) 0.4762(2) 0.0332(7) Uani 1 1 d . . . . .
C10A C 0.3685(2) 0.21017(19) 0.4376(2) 0.0358(8) Uani 1 1 d . . . . .
C11A C 0.4372(2) 0.2304(2) 0.3823(2) 0.0381(8) Uani 1 1 d . . . . .
C12A C 0.4690(2) 0.2937(2) 0.3682(2) 0.0412(8) Uani 1 1 d . . . . .
C13A C 0.4321(2) 0.3364(2) 0.4089(2) 0.0390(8) Uani 1 1 d . . . . .
C14A C 0.2689(2) 0.31786(19) 0.6010(2) 0.0361(8) Uani 1 1 d . . . . .
C15A C 0.3078(2) 0.2659(2) 0.6450(2) 0.0407(8) Uani 1 1 d . . . . .
C16A C 0.2747(3) 0.2130(2) 0.7175(2) 0.0516(11) Uani 1 1 d . . . . .
C17A C 0.1987(3) 0.2108(3) 0.7489(2) 0.0616(13) Uani 1 1 d . . . . .
C18A C 0.1569(3) 0.2607(3) 0.7091(3) 0.0599(12) Uani 1 1 d . . . . .
C19A C 0.1919(2) 0.3136(2) 0.6367(2) 0.0454(9) Uani 1 1 d . . . . .
C1B C 0.56616(18) 0.42256(17) 0.48305(17) 0.0275(7) Uani 1 1 d . . . . .
C2B C 0.7329(2) 0.3543(2) 0.3837(2) 0.0387(8) Uani 1 1 d . . . . .
C3B C 0.7154(2) 0.3896(2) 0.3167(2) 0.0422(9) Uani 1 1 d . . . . .
C4B C 0.7672(3) 0.4258(2) 0.2454(2) 0.0535(11) Uani 1 1 d . . . . .
C5B C 0.8399(3) 0.4276(3) 0.2384(3) 0.0622(13) Uani 1 1 d . . . . .
C6B C 0.8597(3) 0.3941(3) 0.3023(3) 0.0652(13) Uani 1 1 d . . . . .
C7B C 0.8073(2) 0.3584(3) 0.3719(2) 0.0527(10) Uani 1 1 d . . . . .
C8B C 0.6955(2) 0.2816(2) 0.5399(2) 0.0389(8) Uani 1 1 d . . . . .
C9B C 0.7374(2) 0.2164(2) 0.5538(3) 0.0502(10) Uani 1 1 d . . . . .
C10B C 0.7666(3) 0.1856(2) 0.6127(3) 0.0599(12) Uani 1 1 d . . . . .
C11B C 0.7542(3) 0.2183(3) 0.6623(3) 0.0591(12) Uani 1 1 d . . . . .
C12B C 0.7137(3) 0.2829(3) 0.6519(2) 0.0557(11) Uani 1 1 d . . . . .
C13B C 0.6855(2) 0.3126(2) 0.5919(2) 0.0442(9) Uani 1 1 d . . . . .
C14B C 0.6232(2) 0.24718(19) 0.4678(2) 0.0399(8) Uani 1 1 d . . . . .
C15B C 0.5578(2) 0.2187(2) 0.5270(3) 0.0462(9) Uani 1 1 d . . . . .
C16B C 0.5167(3) 0.1619(2) 0.5355(3) 0.0583(12) Uani 1 1 d . . . . .
C17B C 0.5406(3) 0.1328(2) 0.4832(3) 0.0651(14) Uani 1 1 d . . . . .
C18B C 0.6056(4) 0.1568(2) 0.4232(3) 0.0691(15) Uani 1 1 d . . . . .
C19B C 0.6467(3) 0.2138(2) 0.4160(3) 0.0579(12) Uani 1 1 d . . . . .
C1C C 0.48166(19) 0.45149(17) 0.60699(18) 0.0283(7) Uani 1 1 d . . . . .
C2C C 0.4428(3) 0.4416(2) 0.7958(2) 0.0476(10) Uani 1 1 d . . . . .
C3C C 0.5068(3) 0.4820(3) 0.7656(2) 0.0621(13) Uani 1 1 d . . . . .
C4C C 0.5147(4) 0.5355(3) 0.7889(3) 0.0743(17) Uani 1 1 d . . . . .
C5C C 0.4572(4) 0.5490(3) 0.8467(3) 0.0760(17) Uani 1 1 d . . . . .
C6C C 0.3947(4) 0.5077(3) 0.8815(2) 0.0671(15) Uani 1 1 d . . . . .
C7C C 0.3880(3) 0.4551(2) 0.8563(2) 0.0513(11) Uani 1 1 d . . . . .
C8C C 0.3484(2) 0.3605(2) 0.7864(2) 0.0406(9) Uani 1 1 d . . . . .
C9C C 0.3139(3) 0.2995(2) 0.8518(2) 0.0478(10) Uani 1 1 d . . . . .
C10C C 0.2404(3) 0.2793(3) 0.8735(2) 0.0585(12) Uani 1 1 d . . . . .
C11C C 0.1973(3) 0.3210(3) 0.8299(3) 0.0585(12) Uani 1 1 d . . . . .
C12C C 0.2264(3) 0.3821(2) 0.7667(2) 0.0507(10) Uani 1 1 d . . . . .
C13C C 0.3014(2) 0.4001(2) 0.7458(2) 0.0422(9) Uani 1 1 d . . . . .
C14C C 0.4891(2) 0.3088(2) 0.7828(2) 0.0452(9) Uani 1 1 d . . . . .
C15C C 0.4953(3) 0.2592(2) 0.7499(2) 0.0514(10) Uani 1 1 d . . . . .
C16C C 0.5416(3) 0.1974(2) 0.7607(3) 0.0668(14) Uani 1 1 d . . . . .
C17C C 0.5803(3) 0.1814(3) 0.8084(3) 0.0807(19) Uani 1 1 d . . . . .
C18C C 0.5752(3) 0.2274(4) 0.8432(3) 0.0791(18) Uani 1 1 d . . . . .
C19C C 0.5305(3) 0.2899(3) 0.8303(2) 0.0600(12) Uani 1 1 d . . . . .
B1A B 0.3153(2) 0.3722(2) 0.5120(2) 0.0319(8) Uani 1 1 d . . . . .
B1B B 0.6661(2) 0.3145(2) 0.4660(2) 0.0353(9) Uani 1 1 d . . . . .
B1C B 0.4355(3) 0.3829(2) 0.7617(2) 0.0380(9) Uani 1 1 d . . . . .
P1B P 0.12844(5) 0.17698(6) 0.38503(6) 0.0422(2) Uani 1 1 d . . . . .
P2B P 0.09829(6) 0.20806(6) 0.24429(6) 0.0442(2) Uani 1 1 d . . . . .
N2B N 0.08399(18) 0.1783(2) 0.3331(2) 0.0478(8) Uani 1 1 d . . . . .
C20B C 0.0755(2) 0.2240(3) 0.4459(2) 0.0465(9) Uani 1 1 d . . . . .
C21B C 0.0001(2) 0.2382(2) 0.4570(2) 0.0441(9) Uani 1 1 d . . . . .
H21B H -0.022782 0.226305 0.429272 0.053 Uiso 1 1 calc R . . . .
C22B C -0.0419(3) 0.2696(3) 0.5083(3) 0.0570(11) Uani 1 1 d . . . . .
H22B H -0.093438 0.279444 0.515831 0.068 Uiso 1 1 calc R . . . .
C23B C -0.0087(3) 0.2863(4) 0.5481(4) 0.088(2) Uani 1 1 d . . . . .
H23B H -0.037483 0.307936 0.583273 0.105 Uiso 1 1 calc R . . . .
C24B C 0.0653(3) 0.2725(5) 0.5382(4) 0.101(3) Uani 1 1 d . . . . .
H24B H 0.087289 0.283781 0.566983 0.121 Uiso 1 1 calc R . . . .
C25B C 0.1082(3) 0.2421(4) 0.4866(4) 0.0808(19) Uani 1 1 d . . . . .
H25B H 0.159920 0.233600 0.478858 0.097 Uiso 1 1 calc R . . . .
C26B C 0.1392(2) 0.0824(3) 0.4470(3) 0.0529(11) Uani 1 1 d . . . . .
C27B C 0.1832(3) 0.0646(3) 0.4931(3) 0.0671(14) Uani 1 1 d . . . . .
H27B H 0.209898 0.102523 0.490204 0.081 Uiso 1 1 calc R . . . .
C28B C 0.1885(3) -0.0070(4) 0.5424(3) 0.0862(19) Uani 1 1 d . . . . .
H28B H 0.218453 -0.018806 0.573779 0.103 Uiso 1 1 calc R . . . .
C29B C 0.1503(4) -0.0613(4) 0.5459(4) 0.098(2) Uani 1 1 d . . . . .
H29B H 0.153930 -0.110886 0.580245 0.118 Uiso 1 1 calc R . . . .
C30B C 0.1069(4) -0.0463(3) 0.5013(4) 0.091(2) Uani 1 1 d . . . . .
H30B H 0.081706 -0.085114 0.503890 0.109 Uiso 1 1 calc R . . . .
C31B C 0.1002(3) 0.0264(3) 0.4521(3) 0.0701(14) Uani 1 1 d . . . . .
H31B H 0.069004 0.037754 0.422001 0.084 Uiso 1 1 calc R . . . .
C32B C 0.2193(2) 0.2186(2) 0.3327(2) 0.0414(8) Uani 1 1 d . . . . .
C33B C 0.2273(2) 0.2946(3) 0.3080(3) 0.0551(11) Uani 1 1 d . . . . .
H33B H 0.185805 0.323686 0.324062 0.066 Uiso 1 1 calc R . . . .
C34B C 0.2954(3) 0.3276(3) 0.2602(3) 0.0588(12) Uani 1 1 d . . . . .
H34B H 0.300741 0.379454 0.243372 0.071 Uiso 1 1 calc R . . . .
C35B C 0.3555(2) 0.2859(3) 0.2370(2) 0.0476(10) Uani 1 1 d . . . . .
H35B H 0.402205 0.309043 0.203780 0.057 Uiso 1 1 calc R . . . .
C36B C 0.3485(2) 0.2107(2) 0.2617(2) 0.0456(9) Uani 1 1 d . . . . .
H36B H 0.390601 0.182123 0.246021 0.055 Uiso 1 1 calc R . . . .
C37B C 0.2807(2) 0.1763(2) 0.3092(2) 0.0418(8) Uani 1 1 d . . . . .
H37B H 0.275996 0.124443 0.325617 0.050 Uiso 1 1 calc R . . . .
C38B C 0.1393(3) 0.2991(3) 0.1900(3) 0.0583(11) Uani 1 1 d . . . . .
C39B C 0.1032(3) 0.3561(3) 0.2102(5) 0.091(2) Uani 1 1 d . . . . .
H39B H 0.057155 0.346704 0.251332 0.110 Uiso 1 1 calc R . . . .
C40B C 0.1318(4) 0.4263(4) 0.1725(6) 0.126(3) Uani 1 1 d . . . . .
H40B H 0.105581 0.465136 0.187112 0.152 Uiso 1 1 calc R . . . .
C41B C 0.1988(4) 0.4401(4) 0.1133(6) 0.126(3) Uani 1 1 d . . . . .
H41B H 0.217140 0.489281 0.083578 0.152 Uiso 1 1 calc R . . . .
C42B C 0.2382(4) 0.3829(4) 0.0980(5) 0.109(3) Uani 1 1 d . . . . .
H42B H 0.286196 0.391452 0.059927 0.131 Uiso 1 1 calc R . . . .
C43B C 0.2097(3) 0.3124(3) 0.1368(4) 0.0809(18) Uani 1 1 d . . . . .
H43B H 0.239090 0.272545 0.126722 0.097 Uiso 1 1 calc R . . . .
C44B C 0.1569(2) 0.1462(2) 0.2027(2) 0.0467(9) Uani 1 1 d . . . . .
C45B C 0.1883(3) 0.0829(3) 0.2454(3) 0.0605(12) Uani 1 1 d . . . . .
H45B H 0.179587 0.072316 0.297641 0.073 Uiso 1 1 calc R . . . .
C46B C 0.2321(3) 0.0348(3) 0.2131(3) 0.0623(12) Uani 1 1 d . . . . .
H46B H 0.252293 -0.008492 0.243557 0.075 Uiso 1 1 calc R . . . .
C47B C 0.2458(3) 0.0491(3) 0.1399(3) 0.0697(14) Uani 1 1 d . . . . .
H47B H 0.275299 0.015712 0.118351 0.084 Uiso 1 1 calc R . . . .
C48B C 0.2179(4) 0.1112(4) 0.0959(4) 0.099(2) Uani 1 1 d . . . . .
H48B H 0.228067 0.121512 0.043435 0.119 Uiso 1 1 calc R . . . .
C49B C 0.1743(4) 0.1600(3) 0.1275(3) 0.0789(17) Uani 1 1 d . . . . .
H49B H 0.156273 0.204062 0.095692 0.095 Uiso 1 1 calc R . . . .
C50B C 0.0097(2) 0.2125(3) 0.2326(3) 0.0528(10) Uani 1 1 d . . . . .
C53B C -0.1274(3) 0.2138(4) 0.2192(4) 0.0853(18) Uani 1 1 d . . . . .
H53B H -0.176049 0.213871 0.217722 0.102 Uiso 0.670(8) 1 calc R . . A 1
H53A H -0.167301 0.233231 0.199656 0.102 Uiso 0.330(8) 1 calc R . . A 2
C51B C -0.0307(5) 0.1531(5) 0.2685(5) 0.077(3) Uani 0.670(8) 1 d . . . A 1
H51B H -0.013219 0.109027 0.300920 0.092 Uiso 0.670(8) 1 calc R . . A 1
C52B C -0.0992(6) 0.1531(6) 0.2603(5) 0.097(4) Uani 0.670(8) 1 d . . . A 1
H52B H -0.126203 0.108108 0.284855 0.116 Uiso 0.670(8) 1 calc R . . A 1
C54B C -0.0826(4) 0.2814(5) 0.1759(5) 0.068(2) Uani 0.670(8) 1 d . . . A 1
H54B H -0.100413 0.325469 0.143877 0.081 Uiso 0.670(8) 1 calc R . . A 1
C55B C -0.0134(4) 0.2792(4) 0.1829(4) 0.0579(19) Uani 0.670(8) 1 d . . . A 1
H55B H 0.017783 0.321487 0.154891 0.070 Uiso 0.670(8) 1 calc R . . A 1
C51C C -0.0043(12) 0.1739(18) 0.1924(19) 0.129(12) Uani 0.330(8) 1 d . . . A 2
H51C H 0.036121 0.148130 0.169164 0.154 Uiso 0.330(8) 1 calc R . . A 2
C52C C -0.0746(16) 0.172(2) 0.185(2) 0.151(14) Uani 0.330(8) 1 d . . . A 2
H52C H -0.084005 0.145388 0.160268 0.181 Uiso 0.330(8) 1 calc R . . A 2
C54C C -0.1280(9) 0.2296(12) 0.2761(11) 0.078(5) Uani 0.330(8) 1 d . . . A 2
H54C H -0.172342 0.239741 0.311106 0.093 Uiso 0.330(8) 1 calc R . . A 2
C55C C -0.0572(9) 0.2298(11) 0.2797(11) 0.077(5) Uani 0.330(8) 1 d . . . A 2
H55C H -0.054346 0.243139 0.318128 0.092 Uiso 0.330(8) 1 calc R . . A 2
P1A P 0.30517(6) -0.11129(6) 0.85317(6) 0.0414(2) Uani 1 1 d . . . . .
P2A P 0.45896(5) -0.08622(5) 0.83615(5) 0.0335(2) Uani 1 1 d . . . . .
N2A N 0.39298(18) -0.10783(18) 0.82118(18) 0.0402(7) Uani 1 1 d . . . . .
C20A C 0.2672(3) -0.0421(3) 0.7838(3) 0.0557(11) Uani 1 1 d . . . . .
C21A C 0.3134(3) 0.0092(2) 0.7177(3) 0.0528(10) Uani 1 1 d . . . . .
H21A H 0.365530 0.007804 0.708083 0.063 Uiso 1 1 calc R . . . .
C22A C 0.2828(3) 0.0632(3) 0.6650(3) 0.0657(13) Uani 1 1 d . . . . .
H22A H 0.314386 0.098012 0.618807 0.079 Uiso 1 1 calc R . . . .
C23A C 0.2074(4) 0.0661(3) 0.6801(4) 0.0865(19) Uani 1 1 d . . . . .
H23A H 0.187045 0.103261 0.644154 0.104 Uiso 1 1 calc R . . . .
C24A C 0.1612(4) 0.0165(4) 0.7456(5) 0.109(3) Uani 1 1 d . . . . .
H24A H 0.108945 0.019419 0.755403 0.131 Uiso 1 1 calc R . . . .
C25A C 0.1905(3) -0.0386(4) 0.7984(4) 0.095(2) Uani 1 1 d . . . . .
H25A H 0.158465 -0.073557 0.843990 0.114 Uiso 1 1 calc R . . . .
C26A C 0.2770(2) -0.2009(2) 0.8712(2) 0.0430(9) Uani 1 1 d . . . . .
C27A C 0.2118(3) -0.2345(3) 0.9299(3) 0.0554(11) Uani 1 1 d . . . . .
H27A H 0.180807 -0.209553 0.961101 0.066 Uiso 1 1 calc R . . . .
C28A C 0.1924(3) -0.3039(3) 0.9426(3) 0.0696(14) Uani 1 1 d . . . . .
H28A H 0.149066 -0.327566 0.983677 0.083 Uiso 1 1 calc R . . . .
C29A C 0.2362(3) -0.3390(3) 0.8954(3) 0.0691(14) Uani 1 1 d . . . . .
H29A H 0.222301 -0.386354 0.903647 0.083 Uiso 1 1 calc R . . . .
C30A C 0.3002(3) -0.3055(3) 0.8361(3) 0.0581(11) Uani 1 1 d . . . . .
H30A H 0.329764 -0.329645 0.803544 0.070 Uiso 1 1 calc R . . . .
C31A C 0.3211(2) -0.2373(2) 0.8243(2) 0.0477(9) Uani 1 1 d . . . . .
H31A H 0.365602 -0.214858 0.784307 0.057 Uiso 1 1 calc R . . . .
C32A C 0.2626(2) -0.0970(3) 0.9413(3) 0.0546(11) Uani 1 1 d . . . . .
C33A C 0.2285(3) -0.0310(4) 0.9421(4) 0.0848(17) Uani 1 1 d . . . . .
H33A H 0.225537 0.007761 0.895896 0.102 Uiso 1 1 calc R . . . .
C34A C 0.1980(4) -0.0212(5) 1.0115(6) 0.117(3) Uani 1 1 d . . . . .
H34A H 0.173986 0.024012 1.012764 0.141 Uiso 1 1 calc R . . . .
C35A C 0.2035(4) -0.0784(7) 1.0776(5) 0.119(3) Uani 1 1 d . . . . .
H35A H 0.182252 -0.072427 1.124761 0.143 Uiso 1 1 calc R . . . .
C36A C 0.2385(3) -0.1426(5) 1.0769(4) 0.090(2) Uani 1 1 d . . . . .
H36A H 0.242133 -0.180835 1.123137 0.108 Uiso 1 1 calc R . . . .
C37A C 0.2689(3) -0.1527(4) 1.0088(3) 0.0652(13) Uani 1 1 d . . . . .
H37A H 0.294093 -0.197649 1.008224 0.078 Uiso 1 1 calc R . . . .
C38A C 0.4350(2) -0.0238(2) 0.8840(2) 0.0363(8) Uani 1 1 d . . . . .
C39A C 0.4150(2) 0.0483(2) 0.8452(2) 0.0468(9) Uani 1 1 d . . . . .
H39A H 0.416162 0.063692 0.793982 0.056 Uiso 1 1 calc R . . . .
C40A C 0.3932(3) 0.0980(2) 0.8805(3) 0.0511(10) Uani 1 1 d . . . . .
H40A H 0.378807 0.147011 0.853959 0.061 Uiso 1 1 calc R . . . .
C41A C 0.3926(2) 0.0760(2) 0.9542(2) 0.0496(10) Uani 1 1 d . . . . .
H41A H 0.379182 0.110454 0.977869 0.060 Uiso 1 1 calc R . . . .
C42A C 0.4111(3) 0.0046(3) 0.9937(3) 0.0576(11) Uani 1 1 d . . . . .
H42A H 0.410056 -0.010280 1.044733 0.069 Uiso 1 1 calc R . . . .
C43A C 0.4315(2) -0.0461(2) 0.9591(2) 0.0477(9) Uani 1 1 d . . . . .
H43A H 0.443083 -0.095786 0.987057 0.057 Uiso 1 1 calc R . . . .
C44A C 0.5020(2) -0.1676(2) 0.8900(2) 0.0380(8) Uani 1 1 d . . . . .
C45A C 0.4745(2) -0.2368(2) 0.9124(2) 0.0449(9) Uani 1 1 d . . . . .
H45A H 0.432494 -0.241453 0.900810 0.054 Uiso 1 1 calc R . . . .
C46A C 0.5091(3) -0.3001(2) 0.9523(2) 0.0595(12) Uani 1 1 d . . . . .
H46A H 0.490421 -0.347836 0.968093 0.071 Uiso 1 1 calc R . . . .
C47A C 0.5698(3) -0.2930(3) 0.9684(2) 0.0622(13) Uani 1 1 d . . . . .
H47A H 0.593083 -0.336009 0.995492 0.075 Uiso 1 1 calc R . . . .
C48A C 0.5974(3) -0.2243(3) 0.9458(3) 0.0593(12) Uani 1 1 d . . . . .
H48A H 0.639507 -0.220263 0.957486 0.071 Uiso 1 1 calc R . . . .
C49A C 0.5647(2) -0.1616(3) 0.9067(2) 0.0497(10) Uani 1 1 d . . . . .
H49A H 0.584342 -0.114324 0.890767 0.060 Uiso 1 1 calc R . . . .
C50A C 0.5289(2) -0.04091(19) 0.7448(2) 0.0367(8) Uani 1 1 d . . . . .
C51A C 0.5275(2) -0.04853(19) 0.6803(2) 0.0403(8) Uani 1 1 d . . . . .
H51A H 0.488172 -0.074915 0.684425 0.048 Uiso 1 1 calc R . . . .
C52A C 0.5832(3) -0.0178(2) 0.6108(2) 0.0480(10) Uani 1 1 d . . . . .
H52A H 0.582582 -0.023720 0.567226 0.058 Uiso 1 1 calc R . . . .
C53A C 0.6397(2) 0.0214(2) 0.6045(2) 0.0504(10) Uani 1 1 d . . . . .
H53C H 0.677739 0.042619 0.556346 0.060 Uiso 1 1 calc R . . . .
C54A C 0.6415(2) 0.0300(2) 0.6669(3) 0.0535(11) Uani 1 1 d . . . . .
H54A H 0.680551 0.057431 0.661775 0.064 Uiso 1 1 calc R . . . .
C55A C 0.5860(2) -0.0015(2) 0.7381(2) 0.0449(9) Uani 1 1 d . . . . .
H55A H 0.587466 0.003993 0.781590 0.054 Uiso 1 1 calc R . . . .
Cl1 Cl 1.00653(12) 0.05425(13) 0.63557(12) 0.1157(6) Uani 1 1 d . U . . .
Cl2A Cl 0.97781(18) 0.1285(3) 0.7419(2) 0.1389(17) Uani 0.702(6) 1 d . U . B 1
Cl2B Cl 0.9500(4) 0.0134(5) 0.7899(4) 0.129(4) Uani 0.298(6) 1 d . U . B 2
C56 C 0.9445(4) 0.0821(6) 0.7034(5) 0.123(3) Uani 1 1 d . U . . .
H56C H 0.893556 0.085376 0.701364 0.148 Uiso 0.298(6) 1 calc R . . B 2
H56D H 0.958358 0.131044 0.696605 0.148 Uiso 0.298(6) 1 calc R . . B 2
H56A H 0.917386 0.037770 0.746320 0.148 Uiso 0.702(6) 1 calc R . . B 1
H56B H 0.907566 0.114904 0.681187 0.148 Uiso 0.702(6) 1 calc R . . B 1
Cl3A Cl 0.59395(17) 0.49298(14) 0.92898(15) 0.0613(10) Uani 0.514(7) 1 d D U . C 1
Cl4A Cl 0.7010(2) 0.37319(17) 0.9384(3) 0.0982(16) Uani 0.514(7) 1 d D U . C 1
C57A C 0.6480(7) 0.4344(6) 0.8845(7) 0.073(3) Uani 0.514(7) 1 d D U . C 1
H57A H 0.614898 0.406001 0.878310 0.088 Uiso 0.514(7) 1 calc R . . C 1
H57B H 0.681541 0.464682 0.832941 0.088 Uiso 0.514(7) 1 calc R . . C 1
Cl5 Cl 0.1116(2) 0.3755(2) 0.98440(17) 0.1286(15) Uani 0.669(6) 1 d . U . . .
Cl6 Cl -0.0422(3) 0.4448(3) 0.9832(4) 0.196(3) Uani 0.669(6) 1 d . U . . .
C58 C 0.0336(9) 0.3822(11) 0.9666(11) 0.176(7) Uani 0.669(6) 1 d . U . . .
H58A H 0.011617 0.331984 0.995276 0.211 Uiso 0.669(6) 1 calc R . . . .
H58B H 0.048804 0.391691 0.911650 0.211 Uiso 0.669(6) 1 calc R . . . .
Cl3B Cl 0.6397(10) 0.4455(14) 0.9217(6) 0.360(14) Uani 0.439(11) 1 d D U . D 2
Cl4B Cl 0.7475(13) 0.3603(9) 0.8709(13) 0.367(13) Uani 0.439(11) 1 d D U . D 2
C57B C 0.6711(15) 0.410(2) 0.8502(18) 0.245(16) Uani 0.439(11) 1 d D U . D 2
H57C H 0.633455 0.377775 0.855697 0.294 Uiso 0.439(11) 1 calc R . . D 2
H57D H 0.685305 0.449955 0.798199 0.294 Uiso 0.439(11) 1 calc R . . D 2

loop_
_atom_site_aniso_label
_atom_site_aniso_U_11
_atom_site_aniso_U_22
_atom_site_aniso_U_33
_atom_site_aniso_U_23
_atom_site_aniso_U_13
_atom_site_aniso_U_12
Fe1 0.0354(4) 0.0175(3) 0.0211(3) -0.0083(3) -0.0098(3) -0.0008(3)
F1A 0.0613(16) 0.0772(18) 0.098(2) -0.0677(17) -0.0355(15) 0.0218(13)
F2A 0.075(2) 0.0644(19) 0.176(4) -0.074(2) -0.052(2) 0.0321(16)
F3A 0.114(3) 0.096(3) 0.123(3) -0.017(2) -0.064(3) 0.058(2)
F4A 0.232(6) 0.229(6) 0.119(3) -0.104(4) -0.139(4) 0.160(5)
F5A 0.154(3) 0.136(3) 0.107(3) -0.097(3) -0.105(3) 0.098(3)
F6A 0.0381(11) 0.0526(13) 0.0528(13) -0.0318(11) -0.0055(10) -0.0136(10)
F7A 0.0649(15) 0.0382(12) 0.0597(14) -0.0288(11) -0.0148(12) -0.0102(10)
F8A 0.0525(13) 0.0555(14) 0.0594(14) -0.0423(12) -0.0201(11) 0.0105(11)
F9A 0.0503(14) 0.0845(18) 0.0590(15) -0.0504(14) 0.0088(12) -0.0220(13)
F10A 0.0719(16) 0.0582(15) 0.0477(13) -0.0331(12) 0.0112(12) -0.0360(13)
F11A 0.0507(13) 0.0454(12) 0.0458(12) -0.0146(10) -0.0193(11) 0.0056(10)
F12A 0.114(2) 0.0458(14) 0.0463(14) -0.0078(11) -0.0324(15) 0.0057(15)
F13A 0.122(3) 0.072(2) 0.0456(15) -0.0097(14) 0.0106(16) -0.0376(19)
F14A 0.0560(17) 0.116(3) 0.081(2) -0.041(2) 0.0151(15) -0.0343(18)
F15A 0.0403(13) 0.0744(17) 0.0658(16) -0.0299(14) -0.0159(12) -0.0032(12)
F1B 0.0630(15) 0.0532(14) 0.0428(12) -0.0105(11) -0.0227(11) -0.0056(11)
F2B 0.090(2) 0.0642(17) 0.0429(14) -0.0065(12) -0.0159(14) -0.0055(15)
F3B 0.077(2) 0.097(2) 0.0570(17) -0.0199(16) 0.0085(15) -0.0089(18)
F4B 0.0417(16) 0.183(4) 0.077(2) -0.039(2) 0.0016(15) -0.006(2)
F5B 0.0395(14) 0.136(3) 0.0539(16) -0.0356(17) -0.0127(12) 0.0069(15)
F6B 0.0758(18) 0.0510(15) 0.112(2) -0.0487(16) -0.0547(17) 0.0306(13)
F7B 0.084(2) 0.0462(15) 0.134(3) -0.0165(17) -0.072(2) 0.0171(14)
F8B 0.083(2) 0.093(2) 0.0662(18) 0.0057(16) -0.0491(17) -0.0108(17)
F9B 0.0773(19) 0.105(2) 0.0473(14) -0.0312(15) -0.0283(14) -0.0066(16)
F10B 0.0671(16) 0.0608(15) 0.0618(15) -0.0395(13) -0.0352(13) 0.0181(12)
F11B 0.0483(13) 0.0359(12) 0.0687(16) -0.0231(11) -0.0026(12) -0.0018(10)
F12B 0.0553(16) 0.0362(13) 0.147(3) -0.0246(16) -0.0269(18) -0.0081(12)
F13B 0.143(3) 0.0334(13) 0.147(3) -0.0227(16) -0.102(3) -0.0089(16)
F14B 0.221(5) 0.0499(17) 0.077(2) -0.0382(16) -0.060(3) -0.007(2)
F15B 0.141(3) 0.0464(15) 0.0593(17) -0.0358(13) 0.0029(18) -0.0107(17)
F1C 0.0789(19) 0.091(2) 0.0436(14) -0.0191(14) -0.0139(13) -0.0424(16)
F2C 0.130(3) 0.108(3) 0.0599(17) -0.0214(17) -0.0246(18) -0.074(2)
F3C 0.180(4) 0.079(2) 0.0659(19) -0.0338(17) -0.029(2) -0.058(2)
F4C 0.148(3) 0.0582(16) 0.0438(14) -0.0296(13) -0.0117(17) -0.0222(18)
F5C 0.0835(18) 0.0418(12) 0.0336(11) -0.0179(10) -0.0117(11) -0.0070(12)
F6C 0.0813(18) 0.0447(13) 0.0326(11) -0.0062(10) -0.0067(12) -0.0058(12)
F7C 0.090(2) 0.0652(18) 0.0657(18) -0.0060(15) 0.0059(16) -0.0312(16)
F8C 0.0573(17) 0.096(2) 0.083(2) -0.0425(18) 0.0005(15) -0.0267(16)
F9C 0.0517(15) 0.0772(18) 0.0705(17) -0.0388(15) -0.0209(13) 0.0036(13)
F10C 0.0495(13) 0.0441(12) 0.0417(12) -0.0115(10) -0.0135(10) -0.0010(10)
F11C 0.093(2) 0.0378(12) 0.0671(16) -0.0289(12) -0.0410(15) 0.0115(12)
F12C 0.122(3) 0.0373(14) 0.095(2) -0.0214(15) -0.024(2) 0.0256(16)
F13C 0.082(2) 0.075(2) 0.096(2) 0.0247(19) -0.0181(19) 0.0286(18)
F14C 0.090(2) 0.146(4) 0.076(2) 0.016(2) -0.054(2) 0.002(2)
F15C 0.083(2) 0.107(2) 0.0489(15) -0.0205(16) -0.0366(15) -0.0107(17)
N1A 0.0390(16) 0.0259(13) 0.0287(14) -0.0127(11) -0.0093(12) -0.0029(12)
N1B 0.0371(15) 0.0245(13) 0.0298(14) -0.0115(11) -0.0108(12) -0.0007(12)
N1C 0.0470(17) 0.0253(13) 0.0250(14) -0.0105(11) -0.0126(12) -0.0029(12)
C1A 0.0407(19) 0.0221(15) 0.0209(14) -0.0085(12) -0.0086(13) 0.0031(13)
C2A 0.043(2) 0.0359(19) 0.042(2) -0.0169(16) -0.0124(17) 0.0012(15)
C3A 0.047(2) 0.042(2) 0.071(3) -0.029(2) -0.022(2) 0.0037(17)
C4A 0.059(3) 0.040(2) 0.100(4) -0.032(3) -0.027(3) 0.012(2)
C5A 0.076(4) 0.057(3) 0.087(4) -0.012(3) -0.039(3) 0.027(3)
C6A 0.110(5) 0.106(5) 0.068(3) -0.036(3) -0.055(4) 0.059(4)
C7A 0.082(4) 0.068(3) 0.060(3) -0.032(2) -0.041(3) 0.034(3)
C8A 0.0371(18) 0.0298(16) 0.0300(16) -0.0133(13) -0.0150(14) 0.0007(13)
C9A 0.0350(18) 0.0354(18) 0.0350(17) -0.0166(14) -0.0145(15) -0.0006(14)
C10A 0.045(2) 0.0305(17) 0.0431(19) -0.0190(15) -0.0213(17) -0.0002(15)
C11A 0.044(2) 0.042(2) 0.0418(19) -0.0277(16) -0.0198(17) 0.0087(16)
C12A 0.0364(19) 0.053(2) 0.0385(19) -0.0258(17) -0.0062(16) -0.0049(16)
C13A 0.048(2) 0.0379(19) 0.0360(18) -0.0184(16) -0.0103(16) -0.0130(16)
C14A 0.043(2) 0.0325(17) 0.0360(18) -0.0183(15) -0.0087(16) -0.0063(15)
C15A 0.055(2) 0.0335(18) 0.0366(19) -0.0175(15) -0.0143(17) -0.0012(16)
C16A 0.079(3) 0.035(2) 0.039(2) -0.0151(17) -0.017(2) -0.003(2)
C17A 0.084(4) 0.053(3) 0.034(2) -0.0138(19) 0.000(2) -0.023(2)
C18A 0.052(3) 0.068(3) 0.054(3) -0.031(2) 0.005(2) -0.020(2)
C19A 0.046(2) 0.049(2) 0.046(2) -0.0243(18) -0.0104(18) -0.0092(18)
C1B 0.0361(17) 0.0236(15) 0.0217(14) -0.0062(12) -0.0095(13) -0.0049(13)
C2B 0.043(2) 0.0342(18) 0.043(2) -0.0230(16) -0.0128(17) 0.0072(15)
C3B 0.048(2) 0.0362(19) 0.043(2) -0.0198(16) -0.0098(17) -0.0017(16)
C4B 0.075(3) 0.041(2) 0.038(2) -0.0148(18) -0.014(2) 0.001(2)
C5B 0.053(3) 0.063(3) 0.051(3) -0.024(2) 0.008(2) -0.007(2)
C6B 0.041(2) 0.086(4) 0.061(3) -0.035(3) -0.005(2) 0.007(2)
C7B 0.045(2) 0.066(3) 0.048(2) -0.031(2) -0.0083(19) 0.007(2)
C8B 0.0378(19) 0.0314(18) 0.046(2) -0.0125(16) -0.0156(16) 0.0001(14)
C9B 0.053(2) 0.035(2) 0.065(3) -0.0174(19) -0.027(2) 0.0019(17)
C10B 0.053(3) 0.039(2) 0.080(3) -0.003(2) -0.038(2) 0.0011(19)
C11B 0.056(3) 0.060(3) 0.051(2) 0.000(2) -0.030(2) -0.008(2)
C12B 0.053(3) 0.068(3) 0.042(2) -0.014(2) -0.015(2) -0.012(2)
C13B 0.045(2) 0.046(2) 0.040(2) -0.0146(17) -0.0167(17) -0.0007(17)
C14B 0.059(2) 0.0236(16) 0.043(2) -0.0135(15) -0.0249(18) 0.0049(15)
C15B 0.049(2) 0.0263(18) 0.066(3) -0.0117(18) -0.030(2) 0.0024(16)
C16B 0.063(3) 0.0271(19) 0.087(3) -0.015(2) -0.038(3) 0.0048(19)
C17B 0.094(4) 0.030(2) 0.087(4) -0.013(2) -0.059(3) -0.004(2)
C18B 0.130(5) 0.036(2) 0.071(3) -0.032(2) -0.059(4) 0.014(3)
C19B 0.096(4) 0.031(2) 0.047(2) -0.0172(18) -0.022(2) -0.001(2)
C1C 0.0377(18) 0.0212(14) 0.0295(17) -0.0128(13) -0.0115(14) -0.0007(12)
C2C 0.079(3) 0.040(2) 0.0251(17) -0.0088(15) -0.0173(18) -0.018(2)
C3C 0.089(4) 0.069(3) 0.030(2) -0.015(2) -0.013(2) -0.035(3)
C4C 0.112(4) 0.074(3) 0.045(2) -0.015(2) -0.025(3) -0.050(3)
C5C 0.132(5) 0.064(3) 0.044(2) -0.021(2) -0.027(3) -0.039(3)
C6C 0.124(5) 0.046(2) 0.033(2) -0.0159(19) -0.019(3) -0.023(3)
C7C 0.094(3) 0.035(2) 0.0314(19) -0.0119(16) -0.024(2) -0.011(2)
C8C 0.060(2) 0.0313(18) 0.0287(17) -0.0176(15) -0.0031(17) -0.0086(16)
C9C 0.069(3) 0.0338(19) 0.0343(19) -0.0126(16) -0.0104(19) -0.0031(18)
C10C 0.066(3) 0.053(3) 0.041(2) -0.016(2) 0.008(2) -0.025(2)
C11C 0.054(3) 0.065(3) 0.060(3) -0.035(2) -0.008(2) -0.009(2)
C12C 0.059(3) 0.048(2) 0.047(2) -0.0287(19) -0.006(2) -0.006(2)
C13C 0.052(2) 0.040(2) 0.040(2) -0.0238(17) -0.0104(18) -0.0045(17)
C14C 0.059(2) 0.037(2) 0.0271(17) 0.0012(15) -0.0129(17) -0.0089(17)
C15C 0.066(3) 0.032(2) 0.044(2) -0.0054(17) -0.017(2) -0.0003(18)
C16C 0.079(3) 0.034(2) 0.056(3) 0.001(2) -0.013(3) 0.004(2)
C17C 0.067(3) 0.054(3) 0.066(3) 0.017(3) -0.014(3) 0.011(3)
C18C 0.060(3) 0.086(4) 0.051(3) 0.018(3) -0.025(2) -0.010(3)
C19C 0.060(3) 0.068(3) 0.034(2) 0.003(2) -0.020(2) -0.011(2)
B1A 0.037(2) 0.0288(18) 0.0337(19) -0.0167(16) -0.0098(16) -0.0035(15)
B1B 0.040(2) 0.0272(18) 0.040(2) -0.0173(16) -0.0133(18) 0.0054(16)
B1C 0.062(3) 0.0280(19) 0.0227(18) -0.0078(15) -0.0117(18) -0.0080(18)
P1B 0.0315(5) 0.0533(6) 0.0485(5) -0.0309(5) -0.0074(4) -0.0017(4)
P2B 0.0401(5) 0.0501(6) 0.0456(5) -0.0276(5) -0.0052(4) -0.0059(4)
N2B 0.0374(17) 0.065(2) 0.0506(19) -0.0344(17) -0.0071(15) -0.0093(15)
C20B 0.036(2) 0.065(3) 0.051(2) -0.037(2) -0.0130(17) 0.0046(18)
C21B 0.037(2) 0.051(2) 0.050(2) -0.0255(19) -0.0151(17) 0.0031(17)
C22B 0.043(2) 0.074(3) 0.066(3) -0.044(3) -0.019(2) 0.016(2)
C23B 0.064(3) 0.139(6) 0.100(4) -0.095(5) -0.025(3) 0.026(3)
C24B 0.060(3) 0.187(8) 0.120(5) -0.124(6) -0.034(3) 0.019(4)
C25B 0.039(2) 0.148(6) 0.106(4) -0.097(4) -0.028(3) 0.014(3)
C26B 0.035(2) 0.063(3) 0.052(2) -0.028(2) 0.0017(18) -0.0027(18)
C27B 0.045(3) 0.082(4) 0.049(3) -0.011(2) -0.005(2) -0.003(2)
C28B 0.057(3) 0.090(4) 0.065(3) -0.003(3) -0.006(3) 0.002(3)
C29B 0.075(4) 0.069(4) 0.091(5) -0.008(3) 0.002(4) 0.016(3)
C30B 0.088(4) 0.054(3) 0.103(5) -0.025(3) -0.008(4) -0.003(3)
C31B 0.065(3) 0.061(3) 0.083(4) -0.034(3) -0.015(3) -0.002(2)
C32B 0.0307(18) 0.054(2) 0.049(2) -0.0310(19) -0.0113(16) 0.0003(16)
C33B 0.037(2) 0.060(3) 0.083(3) -0.050(2) -0.009(2) -0.0025(18)
C34B 0.052(3) 0.057(3) 0.077(3) -0.038(2) -0.014(2) -0.011(2)
C35B 0.035(2) 0.069(3) 0.043(2) -0.029(2) -0.0051(17) -0.0125(18)
C36B 0.036(2) 0.063(3) 0.0371(19) -0.0242(19) -0.0092(16) 0.0066(18)
C37B 0.041(2) 0.045(2) 0.0389(19) -0.0182(17) -0.0125(16) 0.0028(16)
C38B 0.046(2) 0.055(3) 0.066(3) -0.030(2) -0.001(2) -0.005(2)
C39B 0.060(3) 0.060(3) 0.137(6) -0.049(4) -0.005(3) 0.002(3)
C40B 0.088(5) 0.059(4) 0.195(9) -0.053(5) -0.006(5) 0.001(3)
C41B 0.093(5) 0.054(4) 0.179(8) -0.039(4) 0.010(5) -0.015(3)
C42B 0.069(4) 0.067(4) 0.139(6) -0.032(4) 0.020(4) -0.022(3)
C43B 0.055(3) 0.057(3) 0.102(4) -0.031(3) 0.007(3) -0.007(2)
C44B 0.052(2) 0.046(2) 0.041(2) -0.0204(18) -0.0080(18) -0.0084(18)
C45B 0.058(3) 0.074(3) 0.070(3) -0.046(3) -0.028(2) 0.014(2)
C46B 0.054(3) 0.067(3) 0.078(3) -0.043(3) -0.025(2) 0.012(2)
C47B 0.082(4) 0.059(3) 0.059(3) -0.030(2) -0.010(3) 0.008(3)
C48B 0.141(6) 0.091(4) 0.061(3) -0.044(3) -0.030(4) 0.040(4)
C49B 0.108(5) 0.067(3) 0.054(3) -0.028(3) -0.025(3) 0.028(3)
C50B 0.047(2) 0.068(3) 0.050(2) -0.034(2) -0.0115(19) -0.002(2)
C53B 0.057(3) 0.130(6) 0.091(4) -0.056(4) -0.037(3) 0.008(3)
C51B 0.075(5) 0.083(6) 0.065(5) 0.006(4) -0.041(4) -0.035(4)
C52B 0.091(7) 0.120(8) 0.057(5) 0.021(5) -0.041(5) -0.064(6)
C54B 0.065(5) 0.067(5) 0.088(6) -0.035(4) -0.037(4) -0.003(4)
C55B 0.053(4) 0.052(4) 0.071(5) -0.020(3) -0.023(3) -0.010(3)
C51C 0.077(14) 0.21(3) 0.20(3) -0.17(3) -0.073(17) 0.052(16)
C52C 0.106(19) 0.24(4) 0.22(4) -0.17(3) -0.10(2) 0.05(2)
C54C 0.054(9) 0.114(15) 0.077(11) -0.053(11) -0.020(8) 0.013(9)
C55C 0.051(9) 0.113(15) 0.087(12) -0.055(11) -0.026(8) -0.001(9)
P1A 0.0392(5) 0.0449(5) 0.0445(5) -0.0183(4) -0.0175(4) -0.0016(4)
P2A 0.0374(5) 0.0316(4) 0.0364(4) -0.0170(4) -0.0143(4) 0.0021(3)
N2A 0.0407(17) 0.0435(17) 0.0446(17) -0.0222(14) -0.0174(14) -0.0006(13)
C20A 0.055(3) 0.050(2) 0.067(3) -0.015(2) -0.034(2) 0.001(2)
C21A 0.062(3) 0.048(2) 0.056(3) -0.022(2) -0.027(2) 0.002(2)
C22A 0.085(4) 0.051(3) 0.067(3) -0.016(2) -0.042(3) 0.003(2)
C23A 0.097(5) 0.066(3) 0.102(5) -0.009(3) -0.071(4) 0.008(3)
C24A 0.074(4) 0.099(5) 0.138(6) -0.004(5) -0.067(4) 0.000(4)
C25A 0.064(3) 0.090(4) 0.102(5) 0.010(4) -0.049(3) -0.009(3)
C26A 0.039(2) 0.048(2) 0.044(2) -0.0148(17) -0.0177(17) -0.0073(17)
C27A 0.052(2) 0.067(3) 0.048(2) -0.024(2) -0.010(2) -0.015(2)
C28A 0.066(3) 0.082(4) 0.057(3) -0.024(3) -0.008(2) -0.031(3)
C29A 0.076(3) 0.061(3) 0.074(3) -0.024(3) -0.024(3) -0.024(3)
C30A 0.062(3) 0.056(3) 0.060(3) -0.026(2) -0.015(2) -0.013(2)
C31A 0.047(2) 0.053(2) 0.045(2) -0.0190(19) -0.0141(18) -0.0121(18)
C32A 0.038(2) 0.070(3) 0.064(3) -0.039(2) -0.010(2) -0.004(2)
C33A 0.071(4) 0.085(4) 0.096(4) -0.052(4) -0.007(3) 0.003(3)
C34A 0.098(5) 0.130(7) 0.129(7) -0.096(6) 0.007(5) 0.003(5)
C35A 0.087(5) 0.192(10) 0.100(6) -0.108(7) 0.017(4) -0.037(6)
C36A 0.063(3) 0.157(7) 0.065(3) -0.064(4) -0.008(3) -0.020(4)
C37A 0.050(3) 0.103(4) 0.051(3) -0.039(3) -0.013(2) -0.005(3)
C38A 0.0365(19) 0.0377(19) 0.0400(19) -0.0204(16) -0.0132(15) 0.0014(15)
C39A 0.061(3) 0.040(2) 0.046(2) -0.0230(18) -0.0213(19) 0.0069(18)
C40A 0.061(3) 0.039(2) 0.053(2) -0.0251(19) -0.014(2) 0.0067(18)
C41A 0.057(3) 0.048(2) 0.049(2) -0.0291(19) -0.013(2) 0.0032(19)
C42A 0.077(3) 0.062(3) 0.043(2) -0.033(2) -0.021(2) 0.013(2)
C43A 0.059(3) 0.044(2) 0.042(2) -0.0212(18) -0.0178(19) 0.0080(18)
C44A 0.044(2) 0.0377(19) 0.0333(18) -0.0178(15) -0.0129(16) 0.0076(15)
C45A 0.057(2) 0.038(2) 0.0363(19) -0.0140(16) -0.0130(18) 0.0012(17)
C46A 0.079(3) 0.039(2) 0.042(2) -0.0095(18) -0.009(2) 0.005(2)
C47A 0.076(3) 0.058(3) 0.040(2) -0.017(2) -0.022(2) 0.031(2)
C48A 0.062(3) 0.072(3) 0.054(3) -0.031(2) -0.032(2) 0.023(2)
C49A 0.054(2) 0.053(2) 0.050(2) -0.025(2) -0.027(2) 0.0142(19)
C50A 0.0404(19) 0.0284(17) 0.0423(19) -0.0170(15) -0.0140(16) 0.0061(14)
C51A 0.053(2) 0.0278(17) 0.042(2) -0.0169(15) -0.0174(17) 0.0057(15)
C52A 0.064(3) 0.0311(19) 0.043(2) -0.0181(16) -0.0121(19) 0.0092(18)
C53A 0.053(2) 0.039(2) 0.046(2) -0.0167(18) -0.0064(19) 0.0104(18)
C54A 0.043(2) 0.043(2) 0.066(3) -0.017(2) -0.015(2) -0.0004(18)
C55A 0.046(2) 0.039(2) 0.053(2) -0.0204(18) -0.0168(19) -0.0006(16)
Cl1 0.1011(13) 0.1293(16) 0.0986(12) -0.0514(12) -0.0102(10) 0.0090(11)
Cl2A 0.107(2) 0.229(5) 0.129(3) -0.113(3) -0.0549(19) 0.030(2)
Cl2B 0.078(4) 0.205(9) 0.085(4) -0.057(5) -0.021(3) 0.036(4)
C56 0.086(5) 0.172(8) 0.131(6) -0.080(6) -0.041(5) 0.018(5)
Cl3A 0.0832(19) 0.0602(16) 0.0449(14) -0.0067(10) -0.0374(13) -0.0137(12)
Cl4A 0.099(3) 0.0512(16) 0.152(4) -0.0173(18) -0.077(3) -0.0011(14)
C57A 0.077(7) 0.093(8) 0.059(7) -0.023(5) -0.040(6) -0.005(5)
Cl5 0.152(3) 0.134(3) 0.0762(17) -0.0447(17) -0.0144(18) 0.010(2)
Cl6 0.139(4) 0.167(4) 0.225(6) -0.041(4) -0.024(3) -0.045(3)
C58 0.120(10) 0.180(15) 0.165(15) -0.063(13) 0.018(9) -0.010(9)
Cl3B 0.344(19) 0.63(3) 0.156(8) -0.218(14) 0.076(9) -0.36(2)
Cl4B 0.43(2) 0.220(13) 0.37(2) 0.076(13) -0.25(2) -0.047(13)
C57B 0.22(3) 0.42(5) 0.15(3) -0.09(3) -0.10(2) -0.08(2)

loop_
_atom_type_symbol
_atom_type_description
_atom_type_scat_dispersion_real
_atom_type_scat_dispersion_imag
_atom_type_scat_source
C C 0.0181 0.0091 'International Tables Vol C Tables 4.2.6.8 and 6.1.1.4'
H H 0.0000 0.0000 'International Tables Vol C Tables 4.2.6.8 and 6.1.1.4'
B B 0.0090 0.0039 'International Tables Vol C Tables 4.2.6.8 and 6.1.1.4'
Cl Cl 0.3639 0.7018 'International Tables Vol C Tables 4.2.6.8 and 6.1.1.4'
F F 0.0727 0.0534 'International Tables Vol C Tables 4.2.6.8 and 6.1.1.4'
Fe Fe -1.1336 3.1974 'International Tables Vol C Tables 4.2.6.8 and 6.1.1.4'
N N 0.0311 0.0180 'International Tables Vol C Tables 4.2.6.8 and 6.1.1.4'
P P 0.2955 0.4335 'International Tables Vol C Tables 4.2.6.8 and 6.1.1.4'

loop_
_exptl_crystal_face_index_h
_exptl_crystal_face_index_k
_exptl_crystal_face_index_l
_exptl_crystal_face_perp_dist
1.00 1.00 0.00 0.0410
1.00 0.00 1.00 0.0250
-1.00 0.00 -1.00 0.0400
0.00 -1.00 1.00 0.0590
0.00 1.00 -1.00 0.0330
1.00 0.00 0.00 0.0240
-1.00 0.00 0.00 0.0500
-2.00 -6.00 -3.00 0.1040
5.00 5.00 6.00 0.0600
-3.00 0.00 2.00 0.0560
5.00 -2.00 -8.00 0.0300
1.00 7.00 3.00 0.0680
3.00 -6.00 -7.00 0.0610

loop_
_geom_angle_atom_site_label_1
_geom_angle_atom_site_label_2
_geom_angle_atom_site_label_3
_geom_angle
_geom_angle_site_symmetry_1
_geom_angle_site_symmetry_3
C1A Fe1 C1A 180.0 2_666 .
C1A Fe1 C1B 89.60(13) . .
C1A Fe1 C1B 90.40(13) 2_666 .
C1A Fe1 C1B 89.60(13) 2_666 2_666
C1A Fe1 C1B 90.40(13) . 2_666
C1B Fe1 C1B 180.0 2_666 .
C1C Fe1 C1A 89.30(13) 2_666 2_666
C1C Fe1 C1A 90.70(13) 2_666 .
C1C Fe1 C1A 89.30(13) . .
C1C Fe1 C1A 90.70(13) . 2_666
C1C Fe1 C1B 89.40(13) 2_666 .
C1C Fe1 C1B 89.40(13) . 2_666
C1C Fe1 C1B 90.60(13) 2_666 2_666
C1C Fe1 C1B 90.60(13) . .
C1C Fe1 C1C 180.0 2_666 .
C1A N1A B1A 173.2(3) . .
C1B N1B B1B 175.1(3) . .
C1C N1C B1C 173.3(4) . .
N1A C1A Fe1 176.9(3) . .
C3A C2A B1A 120.5(3) . .
C7A C2A C3A 113.7(4) . .
C7A C2A B1A 125.8(3) . .
F1A C3A C2A 119.6(4) . .
F1A C3A C4A 116.8(4) . .
C4A C3A C2A 123.5(4) . .
F2A C4A C3A 120.7(5) . .
F2A C4A C5A 119.6(5) . .
C5A C4A C3A 119.7(5) . .
F3A C5A C4A 119.1(6) . .
C6A C5A F3A 121.5(6) . .
C6A C5A C4A 119.3(5) . .
F4A C6A C7A 120.0(6) . .
C5A C6A F4A 120.2(5) . .
C5A C6A C7A 119.8(5) . .
F5A C7A C2A 121.1(4) . .
F5A C7A C6A 115.0(5) . .
C2A C7A C6A 123.9(5) . .
C9A C8A C13A 112.8(3) . .
C9A C8A B1A 122.6(3) . .
C13A C8A B1A 124.6(3) . .
F6A C9A C8A 120.2(3) . .
F6A C9A C10A 114.9(3) . .
C10A C9A C8A 124.8(3) . .
F7A C10A C9A 120.7(3) . .
F7A C10A C11A 120.1(3) . .
C11A C10A C9A 119.2(3) . .
F8A C11A C10A 120.9(3) . .
F8A C11A C12A 120.0(3) . .
C12A C11A C10A 119.1(3) . .
F9A C12A C11A 118.7(3) . .
F9A C12A C13A 121.4(3) . .
C11A C12A C13A 119.9(3) . .
F10A C13A C8A 120.8(3) . .
F10A C13A C12A 115.1(3) . .
C12A C13A C8A 124.1(3) . .
C15A C14A C19A 113.9(3) . .
C15A C14A B1A 118.9(3) . .
C19A C14A B1A 127.0(3) . .
F11A C15A C14A 119.0(3) . .
F11A C15A C16A 116.8(4) . .
C14A C15A C16A 124.2(4) . .
F12A C16A C15A 120.6(4) . .
F12A C16A C17A 120.2(4) . .
C17A C16A C15A 119.2(4) . .
F13A C17A C16A 119.5(5) . .
F13A C17A C18A 120.7(5) . .
C18A C17A C16A 119.7(4) . .
F14A C18A C17A 120.8(4) . .
F14A C18A C19A 119.5(5) . .
C17A C18A C19A 119.6(4) . .
F15A C19A C14A 120.9(4) . .
F15A C19A C18A 115.8(4) . .
C18A C19A C14A 123.3(4) . .
N1B C1B Fe1 177.9(3) . .
C3B C2B B1B 119.5(3) . .
C7B C2B C3B 113.1(4) . .
C7B C2B B1B 127.4(4) . .
F1B C3B C2B 119.6(3) . .
F1B C3B C4B 116.7(4) . .
C4B C3B C2B 123.8(4) . .
F2B C4B C3B 119.8(4) . .
F2B C4B C5B 120.6(4) . .
C5B C4B C3B 119.6(4) . .
F3B C5B C4B 120.3(5) . .
F3B C5B C6B 120.9(5) . .
C6B C5B C4B 118.8(4) . .
F4B C6B C5B 119.0(4) . .
F4B C6B C7B 121.0(5) . .
C5B C6B C7B 120.0(5) . .
F5B C7B C2B 120.8(4) . .
F5B C7B C6B 114.6(4) . .
C6B C7B C2B 124.7(4) . .
C9B C8B B1B 119.8(3) . .
C13B C8B C9B 112.8(4) . .
C13B C8B B1B 127.4(3) . .
F6B C9B C8B 119.0(4) . .
F6B C9B C10B 116.7(4) . .
C10B C9B C8B 124.3(4) . .
F7B C10B C9B 119.9(5) . .
C11B C10B F7B 120.1(4) . .
C11B C10B C9B 120.0(4) . .
F8B C11B C10B 120.8(5) . .
F8B C11B C12B 120.3(5) . .
C10B C11B C12B 118.9(4) . .
F9B C12B C11B 119.8(4) . .
F9B C12B C13B 120.5(4) . .
C11B C12B C13B 119.6(4) . .
F10B C13B C8B 121.3(3) . .
F10B C13B C12B 114.2(4) . .
C8B C13B C12B 124.4(4) . .
C15B C14B C19B 114.1(4) . .
C15B C14B B1B 118.9(3) . .
C19B C14B B1B 126.9(4) . .
F11B C15B C14B 119.3(3) . .
F11B C15B C16B 116.1(4) . .
C14B C15B C16B 124.6(4) . .
F12B C16B C15B 120.9(5) . .
C17B C16B F12B 120.0(4) . .
C17B C16B C15B 119.0(5) . .
F13B C17B C18B 118.1(5) . .
C16B C17B F13B 121.6(6) . .
C16B C17B C18B 120.2(4) . .
F14B C18B C17B 121.8(5) . .
F14B C18B C19B 118.3(6) . .
C17B C18B C19B 119.9(4) . .
F15B C19B C14B 121.4(4) . .
F15B C19B C18B 116.5(4) . .
C14B C19B C18B 122.1(5) . .
N1C C1C Fe1 175.9(3) . .
C3C C2C C7C 114.1(4) . .
C3C C2C B1C 120.6(4) . .
C7C C2C B1C 125.3(4) . .
F1C C3C C2C 119.4(4) . .
F1C C3C C4C 117.2(4) . .
C2C C3C C4C 123.3(5) . .
F2C C4C C3C 120.3(5) . .
F2C C4C C5C 119.8(4) . .
C5C C4C C3C 120.0(5) . .
F3C C5C C4C 120.9(5) . .
F3C C5C C6C 120.1(5) . .
C6C C5C C4C 119.1(4) . .
F4C C6C C5C 120.0(4) . .
F4C C6C C7C 120.4(5) . .
C5C C6C C7C 119.6(5) . .
F5C C7C C2C 121.6(3) . .
F5C C7C C6C 114.7(4) . .
C6C C7C C2C 123.8(4) . .
C9C C8C B1C 123.0(4) . .
C13C C8C C9C 112.9(4) . .
C13C C8C B1C 124.1(3) . .
F6C C9C C8C 119.1(4) . .
F6C C9C C10C 116.9(4) . .
C8C C9C C10C 123.9(4) . .
F7C C10C C9C 119.6(5) . .
F7C C10C C11C 120.6(4) . .
C11C C10C C9C 119.9(4) . .
F8C C11C C10C 119.5(4) . .
F8C C11C C12C 121.0(5) . .
C12C C11C C10C 119.5(4) . .
F9C C12C C11C 120.1(4) . .
F9C C12C C13C 120.9(4) . .
C11C C12C C13C 119.0(5) . .
F10C C13C C8C 121.4(3) . .
F10C C13C C12C 113.8(4) . .
C8C C13C C12C 124.8(4) . .
C15C C14C B1C 118.8(4) . .
C19C C14C C15C 114.0(4) . .
C19C C14C B1C 127.1(4) . .
F11C C15C C14C 119.3(4) . .
F11C C15C C16C 117.3(4) . .
C14C C15C C16C 123.5(5) . .
F12C C16C C15C 121.0(5) . .
F12C C16C C17C 119.2(5) . .
C17C C16C C15C 119.7(6) . .
C16C C17C F13C 119.7(7) . .
C16C C17C C18C 119.1(5) . .
C18C C17C F13C 121.1(6) . .
F14C C18C C19C 118.6(7) . .
C17C C18C F14C 120.8(6) . .
C17C C18C C19C 120.6(5) . .
F15C C19C C14C 120.7(4) . .
F15C C19C C18C 116.3(5) . .
C14C C19C C18C 123.0(5) . .
N1A B1A C2A 105.9(3) . .
N1A B1A C8A 108.0(3) . .
N1A B1A C14A 107.0(3) . .
C2A B1A C8A 112.3(3) . .
C2A B1A C14A 114.7(3) . .
C8A B1A C14A 108.6(3) . .
N1B B1B C2B 105.9(3) . .
N1B B1B C8B 108.9(3) . .
N1B B1B C14B 106.9(3) . .
C2B B1B C14B 113.1(3) . .
C8B B1B C2B 112.9(3) . .
C8B B1B C14B 108.9(3) . .
N1C B1C C2C 107.1(3) . .
N1C B1C C8C 107.5(3) . .
N1C B1C C14C 105.0(3) . .
C2C B1C C8C 112.2(3) . .
C2C B1C C14C 112.8(3) . .
C8C B1C C14C 111.8(3) . .
N2B P1B C20B 109.62(19) . .
N2B P1B C26B 109.1(2) . .
N2B P1B C32B 114.52(18) . .
C20B P1B C26B 106.7(2) . .
C20B P1B C32B 108.13(19) . .
C32B P1B C26B 108.41(19) . .
N2B P2B C38B 113.9(2) . .
N2B P2B C44B 111.9(2) . .
N2B P2B C50B 107.33(19) . .
C44B P2B C38B 108.0(2) . .
C50B P2B C38B 108.1(2) . .
C50B P2B C44B 107.3(2) . .
P2B N2B P1B 136.2(2) . .
C21B C20B P1B 120.4(3) . .
C21B C20B C25B 119.2(4) . .
C25B C20B P1B 120.3(3) . .
C20B C21B H21B 119.9 . .
C22B C21B C20B 120.3(4) . .
C22B C21B H21B 119.9 . .
C21B C22B H22B 120.3 . .
C23B C22B C21B 119.5(4) . .
C23B C22B H22B 120.3 . .
C22B C23B H23B 119.5 . .
C22B C23B C24B 121.1(5) . .
C24B C23B H23B 119.5 . .
C23B C24B H24B 119.9 . .
C23B C24B C25B 120.2(5) . .
C25B C24B H24B 119.9 . .
C20B C25B H25B 120.1 . .
C24B C25B C20B 119.7(4) . .
C24B C25B H25B 120.1 . .
C27B C26B P1B 121.1(4) . .
C31B C26B P1B 119.8(4) . .
C31B C26B C27B 119.0(5) . .
C26B C27B H27B 119.6 . .
C28B C27B C26B 120.7(6) . .
C28B C27B H27B 119.6 . .
C27B C28B H28B 120.4 . .
C29B C28B C27B 119.3(7) . .
C29B C28B H28B 120.4 . .
C28B C29B H29B 119.1 . .
C28B C29B C30B 121.9(6) . .
C30B C29B H29B 119.1 . .
C29B C30B H30B 120.4 . .
C29B C30B C31B 119.2(7) . .
C31B C30B H30B 120.4 . .
C26B C31B C30B 119.9(6) . .
C26B C31B H31B 120.0 . .
C30B C31B H31B 120.0 . .
C33B C32B P1B 120.2(3) . .
C33B C32B C37B 119.6(4) . .
C37B C32B P1B 119.8(3) . .
C32B C33B H33B 120.0 . .
C34B C33B C32B 120.0(4) . .
C34B C33B H33B 120.0 . .
C33B C34B H34B 119.8 . .
C35B C34B C33B 120.3(4) . .
C35B C34B H34B 119.8 . .
C34B C35B H35B 119.9 . .
C34B C35B C36B 120.2(4) . .
C36B C35B H35B 119.9 . .
C35B C36B H36B 119.7 . .
C35B C36B C37B 120.7(4) . .
C37B C36B H36B 119.7 . .
C32B C37B H37B 120.4 . .
C36B C37B C32B 119.3(4) . .
C36B C37B H37B 120.4 . .
C39B C38B P2B 118.5(4) . .
C39B C38B C43B 117.5(5) . .
C43B C38B P2B 123.4(4) . .
C38B C39B H39B 119.2 . .
C38B C39B C40B 121.7(6) . .
C40B C39B H39B 119.2 . .
C39B C40B H40B 120.2 . .
C39B C40B C41B 119.5(7) . .
C41B C40B H40B 120.2 . .
C40B C41B H41B 120.5 . .
C42B C41B C40B 119.0(6) . .
C42B C41B H41B 120.5 . .
C41B C42B H42B 119.5 . .
C41B C42B C43B 121.0(6) . .
C43B C42B H42B 119.5 . .
C38B C43B H43B 119.7 . .
C42B C43B C38B 120.6(5) . .
C42B C43B H43B 119.7 . .
C45B C44B P2B 121.9(3) . .
C49B C44B P2B 121.7(4) . .
C49B C44B C45B 116.4(4) . .
C44B C45B H45B 119.3 . .
C46B C45B C44B 121.3(5) . .
C46B C45B H45B 119.3 . .
C45B C46B H46B 119.8 . .
C47B C46B C45B 120.4(5) . .
C47B C46B H46B 119.8 . .
C46B C47B H47B 119.9 . .
C46B C47B C48B 120.1(5) . .
C48B C47B H47B 119.9 . .
C47B C48B H48B 120.0 . .
C47B C48B C49B 120.0(5) . .
C49B C48B H48B 120.0 . .
C44B C49B C48B 121.7(5) . .
C44B C49B H49B 119.1 . .
C48B C49B H49B 119.1 . .
C51B C50B P2B 118.6(5) . .
C51B C50B C55B 121.6(6) . .
C55B C50B P2B 119.8(4) . .
C51C C50B P2B 122.1(9) . .
C55C C50B P2B 124.2(7) . .
C55C C50B C51C 110.4(12) . .
C52B C53B H53B 120.5 . .
C52B C53B C54B 118.9(6) . .
C54B C53B H53B 120.5 . .
C52C C53B H53A 116.7 . .
C54C C53B H53A 116.7 . .
C54C C53B C52C 126.6(14) . .
C50B C51B H51B 119.5 . .
C50B C51B C52B 121.0(8) . .
C52B C51B H51B 119.5 . .
C53B C52B C51B 121.6(8) . .
C53B C52B H52B 119.2 . .
C51B C52B H52B 119.2 . .
C53B C54B H54B 120.9 . .
C55B C54B C53B 118.1(7) . .
C55B C54B H54B 120.9 . .
C50B C55B H55B 120.7 . .
C54B C55B C50B 118.5(6) . .
C54B C55B H55B 120.7 . .
C50B C51C H51C 117.8 . .
C52C C51C C50B 124.4(19) . .
C52C C51C H51C 117.8 . .
C53B C52C C51C 112(2) . .
C53B C52C H52C 124.2 . .
C51C C52C H52C 124.2 . .
C53B C54C H54C 123.3 . .
C53B C54C C55C 113.5(14) . .
C55C C54C H54C 123.3 . .
C50B C55C C54C 126.5(15) . .
C50B C55C H55C 116.8 . .
C54C C55C H55C 116.8 . .
N2A P1A C20A 110.2(2) . .
N2A P1A C26A 108.71(18) . .
N2A P1A C32A 114.63(19) . .
C20A P1A C32A 107.1(2) . .
C26A P1A C20A 108.6(2) . .
C26A P1A C32A 107.4(2) . .
N2A P2A C38A 115.35(17) . .
N2A P2A C44A 111.13(18) . .
N2A P2A C50A 107.83(18) . .
C38A P2A C44A 108.26(17) . .
C38A P2A C50A 106.78(17) . .
C50A P2A C44A 107.11(17) . .
P2A N2A P1A 139.7(2) . .
C21A C20A P1A 120.3(4) . .
C21A C20A C25A 119.9(4) . .
C25A C20A P1A 119.8(4) . .
C20A C21A H21A 120.2 . .
C20A C21A C22A 119.5(5) . .
C22A C21A H21A 120.2 . .
C21A C22A H22A 120.0 . .
C23A C22A C21A 120.0(5) . .
C23A C22A H22A 120.0 . .
C22A C23A H23A 119.5 . .
C24A C23A C22A 121.0(5) . .
C24A C23A H23A 119.5 . .
C23A C24A H24A 120.0 . .
C23A C24A C25A 120.0(6) . .
C25A C24A H24A 120.0 . .
C20A C25A H25A 120.2 . .
C24A C25A C20A 119.6(6) . .
C24A C25A H25A 120.2 . .
C27A C26A P1A 121.7(3) . .
C27A C26A C31A 119.4(4) . .
C31A C26A P1A 118.9(3) . .
C26A C27A H27A 120.0 . .
C28A C27A C26A 120.0(5) . .
C28A C27A H27A 120.0 . .
C27A C28A H28A 120.0 . .
C29A C28A C27A 119.9(5) . .
C29A C28A H28A 120.0 . .
C28A C29A H29A 119.8 . .
C28A C29A C30A 120.4(5) . .
C30A C29A H29A 119.8 . .
C29A C30A H30A 120.0 . .
C31A C30A C29A 120.1(5) . .
C31A C30A H30A 120.0 . .
C26A C31A H31A 119.9 . .
C30A C31A C26A 120.1(4) . .
C30A C31A H31A 119.9 . .
C33A C32A P1A 121.5(5) . .
C33A C32A C37A 119.7(5) . .
C37A C32A P1A 118.7(4) . .
C32A C33A H33A 120.0 . .
C32A C33A C34A 119.9(7) . .
C34A C33A H33A 120.0 . .
C33A C34A H34A 120.7 . .
C35A C34A C33A 118.7(7) . .
C35A C34A H34A 120.7 . .
C34A C35A H35A 119.1 . .
C36A C35A C34A 121.7(6) . .
C36A C35A H35A 119.1 . .
C35A C36A H36A 120.0 . .
C35A C36A C37A 120.0(7) . .
C37A C36A H36A 120.0 . .
C32A C37A H37A 120.0 . .
C36A C37A C32A 119.9(6) . .
C36A C37A H37A 120.0 . .
C39A C38A P2A 118.1(3) . .
C43A C38A P2A 122.5(3) . .
C43A C38A C39A 119.3(3) . .
C38A C39A H39A 119.8 . .
C40A C39A C38A 120.5(4) . .
C40A C39A H39A 119.8 . .
C39A C40A H40A 120.1 . .
C41A C40A C39A 119.7(4) . .
C41A C40A H40A 120.1 . .
C40A C41A H41A 119.8 . .
C42A C41A C40A 120.4(4) . .
C42A C41A H41A 119.8 . .
C41A C42A H42A 119.9 . .
C41A C42A C43A 120.3(4) . .
C43A C42A H42A 119.9 . .
C38A C43A C42A 119.8(4) . .
C38A C43A H43A 120.1 . .
C42A C43A H43A 120.1 . .
C45A C44A P2A 119.3(3) . .
C45A C44A C49A 119.7(4) . .
C49A C44A P2A 121.0(3) . .
C44A C45A H45A 120.3 . .
C44A C45A C46A 119.4(4) . .
C46A C45A H45A 120.3 . .
C45A C46A H46A 120.0 . .
C47A C46A C45A 119.9(4) . .
C47A C46A H46A 120.0 . .
C46A C47A H47A 119.7 . .
C46A C47A C48A 120.7(4) . .
C48A C47A H47A 119.7 . .
C47A C48A H48A 119.7 . .
C49A C48A C47A 120.5(5) . .
C49A C48A H48A 119.7 . .
C44A C49A H49A 120.1 . .
C48A C49A C44A 119.8(4) . .
C48A C49A H49A 120.1 . .
C51A C50A P2A 119.4(3) . .
C55A C50A P2A 120.9(3) . .
C55A C50A C51A 119.6(4) . .
C50A C51A H51A 119.9 . .
C52A C51A C50A 120.1(4) . .
C52A C51A H51A 119.9 . .
C51A C52A H52A 120.0 . .
C53A C52A C51A 120.0(4) . .
C53A C52A H52A 120.0 . .
C52A C53A H53C 119.7 . .
C54A C53A C52A 120.6(4) . .
C54A C53A H53C 119.7 . .
C53A C54A H54A 119.9 . .
C53A C54A C55A 120.2(4) . .
C55A C54A H54A 119.9 . .
C50A C55A C54A 119.4(4) . .
C50A C55A H55A 120.3 . .
C54A C55A H55A 120.3 . .
Cl1 C56 Cl2A 118.6(5) . .
Cl1 C56 Cl2B 104.1(6) . .
Cl1 C56 H56C 110.9 . .
Cl1 C56 H56D 110.9 . .
Cl1 C56 H56A 107.7 . .
Cl1 C56 H56B 107.7 . .
Cl2A C56 H56A 107.7 . .
Cl2A C56 H56B 107.7 . .
Cl2B C56 H56C 110.9 . .
Cl2B C56 H56D 110.9 . .
H56C C56 H56D 108.9 . .
H56A C56 H56B 107.1 . .
Cl3A C57A H57A 109.4 . .
Cl3A C57A H57B 109.4 . .
Cl4A C57A Cl3A 111.1(7) . .
Cl4A C57A H57A 109.4 . .
Cl4A C57A H57B 109.4 . .
H57A C57A H57B 108.0 . .
Cl5 C58 Cl6 126.3(13) . .
Cl5 C58 H58A 105.7 . .
Cl5 C58 H58B 105.7 . .
Cl6 C58 H58A 105.7 . .
Cl6 C58 H58B 105.7 . .
H58A C58 H58B 106.2 . .
Cl3B C57B H57C 111.9 . .
Cl3B C57B H57D 111.9 . .
Cl4B C57B Cl3B 99.5(15) . .
Cl4B C57B H57C 111.9 . .
Cl4B C57B H57D 111.9 . .
H57C C57B H57D 109.6 . .

loop_
_geom_bond_atom_site_label_1
_geom_bond_atom_site_label_2
_geom_bond_distance
_geom_bond_site_symmetry_2
Fe1 C1A 1.899(4) 2_666
Fe1 C1A 1.899(4) .
Fe1 C1B 1.904(3) .
Fe1 C1B 1.904(3) 2_666
Fe1 C1C 1.897(3) .
Fe1 C1C 1.897(3) 2_666
F1A C3A 1.340(5) .
F2A C4A 1.352(6) .
F3A C5A 1.360(6) .
F4A C6A 1.354(7) .
F5A C7A 1.344(6) .
F6A C9A 1.361(4) .
F7A C10A 1.348(4) .
F8A C11A 1.349(4) .
F9A C12A 1.347(4) .
F10A C13A 1.347(4) .
F11A C15A 1.342(5) .
F12A C16A 1.348(5) .
F13A C17A 1.350(5) .
F14A C18A 1.351(5) .
F15A C19A 1.352(5) .
F1B C3B 1.343(5) .
F2B C4B 1.344(5) .
F3B C5B 1.349(5) .
F4B C6B 1.359(6) .
F5B C7B 1.361(5) .
F6B C9B 1.352(5) .
F7B C10B 1.358(5) .
F8B C11B 1.348(5) .
F9B C12B 1.348(6) .
F10B C13B 1.348(5) .
F11B C15B 1.335(5) .
F12B C16B 1.345(6) .
F13B C17B 1.354(5) .
F14B C18B 1.356(6) .
F15B C19B 1.331(6) .
F1C C3C 1.365(6) .
F2C C4C 1.344(6) .
F3C C5C 1.352(5) .
F4C C6C 1.345(6) .
F5C C7C 1.339(5) .
F6C C9C 1.356(5) .
F7C C10C 1.352(5) .
F8C C11C 1.344(5) .
F9C C12C 1.331(5) .
F10C C13C 1.338(4) .
F11C C15C 1.327(5) .
F12C C16C 1.338(7) .
F13C C17C 1.366(6) .
F14C C18C 1.367(7) .
F15C C19C 1.362(6) .
N1A C1A 1.146(4) .
N1A B1A 1.545(5) .
N1B C1B 1.152(4) .
N1B B1B 1.550(5) .
N1C C1C 1.160(4) .
N1C B1C 1.551(4) .
C2A C3A 1.384(6) .
C2A C7A 1.371(6) .
C2A B1A 1.632(6) .
C3A C4A 1.379(7) .
C4A C5A 1.366(9) .
C5A C6A 1.341(9) .
C6A C7A 1.389(7) .
C8A C9A 1.382(5) .
C8A C13A 1.397(5) .
C8A B1A 1.648(5) .
C9A C10A 1.380(5) .
C10A C11A 1.370(5) .
C11A C12A 1.363(5) .
C12A C13A 1.375(5) .
C14A C15A 1.381(6) .
C14A C19A 1.392(5) .
C14A B1A 1.654(5) .
C15A C16A 1.383(6) .
C16A C17A 1.367(7) .
C17A C18A 1.359(8) .
C18A C19A 1.390(6) .
C2B C3B 1.391(6) .
C2B C7B 1.374(6) .
C2B B1B 1.651(6) .
C3B C4B 1.384(6) .
C4B C5B 1.361(7) .
C5B C6B 1.361(7) .
C6B C7B 1.367(7) .
C8B C9B 1.394(5) .
C8B C13B 1.382(6) .
C8B B1B 1.645(6) .
C9B C10B 1.382(6) .
C10B C11B 1.355(8) .
C11B C12B 1.371(7) .
C12B C13B 1.387(6) .
C14B C15B 1.380(6) .
C14B C19B 1.382(6) .
C14B B1B 1.666(5) .
C15B C16B 1.400(6) .
C16B C17B 1.330(8) .
C17B C18B 1.367(8) .
C18B C19B 1.414(7) .
C2C C3C 1.374(6) .
C2C C7C 1.395(6) .
C2C B1C 1.639(5) .
C3C C4C 1.385(7) .
C4C C5C 1.382(9) .
C5C C6C 1.352(8) .
C6C C7C 1.386(6) .
C8C C9C 1.392(5) .
C8C C13C 1.379(6) .
C8C B1C 1.645(6) .
C9C C10C 1.393(7) .
C10C C11C 1.370(7) .
C11C C12C 1.349(7) .
C12C C13C 1.410(6) .
C14C C15C 1.379(6) .
C14C C19C 1.375(6) .
C14C B1C 1.655(6) .
C15C C16C 1.389(6) .
C16C C17C 1.345(9) .
C17C C18C 1.349(10) .
C18C C19C 1.383(8) .
P1B N2B 1.582(4) .
P1B C20B 1.792(4) .
P1B C26B 1.803(5) .
P1B C32B 1.800(4) .
P2B N2B 1.580(4) .
P2B C38B 1.805(5) .
P2B C44B 1.802(4) .
P2B C50B 1.795(5) .
C20B C21B 1.388(6) .
C20B C25B 1.388(6) .
C21B H21B 0.9500 .
C21B C22B 1.383(6) .
C22B H22B 0.9500 .
C22B C23B 1.363(7) .
C23B H23B 0.9500 .
C23B C24B 1.365(8) .
C24B H24B 0.9500 .
C24B C25B 1.378(7) .
C25B H25B 0.9500 .
C26B C27B 1.395(7) .
C26B C31B 1.390(7) .
C27B H27B 0.9500 .
C27B C28B 1.370(8) .
C28B H28B 0.9500 .
C28B C29B 1.367(10) .
C29B H29B 0.9500 .
C29B C30B 1.367(11) .
C30B H30B 0.9500 .
C30B C31B 1.390(8) .
C31B H31B 0.9500 .
C32B C33B 1.393(6) .
C32B C37B 1.396(5) .
C33B H33B 0.9500 .
C33B C34B 1.380(6) .
C34B H34B 0.9500 .
C34B C35B 1.371(6) .
C35B H35B 0.9500 .
C35B C36B 1.376(6) .
C36B H36B 0.9500 .
C36B C37B 1.383(6) .
C37B H37B 0.9500 .
C38B C39B 1.369(7) .
C38B C43B 1.373(7) .
C39B H39B 0.9500 .
C39B C40B 1.371(9) .
C40B H40B 0.9500 .
C40B C41B 1.376(10) .
C41B H41B 0.9500 .
C41B C42B 1.351(9) .
C42B H42B 0.9500 .
C42B C43B 1.373(8) .
C43B H43B 0.9500 .
C44B C45B 1.391(7) .
C44B C49B 1.358(7) .
C45B H45B 0.9500 .
C45B C46B 1.390(6) .
C46B H46B 0.9500 .
C46B C47B 1.327(7) .
C47B H47B 0.9500 .
C47B C48B 1.355(8) .
C48B H48B 0.9500 .
C48B C49B 1.392(8) .
C49B H49B 0.9500 .
C50B C51B 1.297(9) .
C50B C55B 1.415(9) .
C50B C51C 1.45(2) .
C50B C55C 1.391(17) .
C53B H53B 0.9500 .
C53B H53A 0.9500 .
C53B C52B 1.317(12) .
C53B C54B 1.464(10) .
C53B C52C 1.38(3) .
C53B C54C 1.320(18) .
C51B H51B 0.9500 .
C51B C52B 1.392(11) .
C52B H52B 0.9500 .
C54B H54B 0.9500 .
C54B C55B 1.384(10) .
C55B H55B 0.9500 .
C51C H51C 0.9500 .
C51C C52C 1.42(3) .
C52C H52C 0.9500 .
C54C H54C 0.9500 .
C54C C55C 1.40(2) .
C55C H55C 0.9500 .
P1A N2A 1.577(3) .
P1A C20A 1.800(4) .
P1A C26A 1.794(4) .
P1A C32A 1.808(5) .
P2A N2A 1.572(3) .
P2A C38A 1.797(4) .
P2A C44A 1.807(4) .
P2A C50A 1.799(4) .
C20A C21A 1.379(7) .
C20A C25A 1.395(7) .
C21A H21A 0.9500 .
C21A C22A 1.397(6) .
C22A H22A 0.9500 .
C22A C23A 1.369(8) .
C23A H23A 0.9500 .
C23A C24A 1.361(10) .
C24A H24A 0.9500 .
C24A C25A 1.392(8) .
C25A H25A 0.9500 .
C26A C27A 1.397(6) .
C26A C31A 1.399(6) .
C27A H27A 0.9500 .
C27A C28A 1.383(7) .
C28A H28A 0.9500 .
C28A C29A 1.383(8) .
C29A H29A 0.9500 .
C29A C30A 1.386(7) .
C30A H30A 0.9500 .
C30A C31A 1.376(6) .
C31A H31A 0.9500 .
C32A C33A 1.377(8) .
C32A C37A 1.393(7) .
C33A H33A 0.9500 .
C33A C34A 1.406(10) .
C34A H34A 0.9500 .
C34A C35A 1.380(13) .
C35A H35A 0.9500 .
C35A C36A 1.350(12) .
C36A H36A 0.9500 .
C36A C37A 1.385(7) .
C37A H37A 0.9500 .
C38A C39A 1.388(5) .
C38A C43A 1.384(5) .
C39A H39A 0.9500 .
C39A C40A 1.388(6) .
C40A H40A 0.9500 .
C40A C41A 1.374(6) .
C41A H41A 0.9500 .
C41A C42A 1.373(6) .
C42A H42A 0.9500 .
C42A C43A 1.393(6) .
C43A H43A 0.9500 .
C44A C45A 1.385(6) .
C44A C49A 1.405(6) .
C45A H45A 0.9500 .
C45A C46A 1.400(6) .
C46A H46A 0.9500 .
C46A C47A 1.371(8) .
C47A H47A 0.9500 .
C47A C48A 1.373(8) .
C48A H48A 0.9500 .
C48A C49A 1.369(6) .
C49A H49A 0.9500 .
C50A C51A 1.397(5) .
C50A C55A 1.387(5) .
C51A H51A 0.9500 .
C51A C52A 1.379(6) .
C52A H52A 0.9500 .
C52A C53A 1.376(6) .
C53A H53C 0.9500 .
C53A C54A 1.370(7) .
C54A H54A 0.9500 .
C54A C55A 1.399(6) .
C55A H55A 0.9500 .
Cl1 C56 1.697(8) .
Cl2A C56 1.748(10) .
Cl2B C56 1.748(12) .
C56 H56C 0.9900 .
C56 H56D 0.9900 .
C56 H56A 0.9900 .
C56 H56B 0.9900 .
Cl3A C57A 1.755(12) .
Cl4A C57A 1.744(9) .
C57A H57A 0.9900 .
C57A H57B 0.9900 .
Cl5 C58 1.65(2) .
Cl6 C58 1.794(18) .
C58 H58A 0.9900 .
C58 H58B 0.9900 .
Cl3B C57B 1.754(16) .
Cl4B C57B 1.723(16) .
C57B H57C 0.9900 .
C57B H57D 0.9900 .

loop_
_geom_torsion_atom_site_label_1
_geom_torsion_atom_site_label_2
_geom_torsion_atom_site_label_3
_geom_torsion_atom_site_label_4
_geom_torsion
F1A C3A C4A F2A 1.2(7)
F1A C3A C4A C5A -179.1(5)
F2A C4A C5A F3A 1.2(9)
F2A C4A C5A C6A -179.3(6)
F3A C5A C6A F4A -0.8(11)
F3A C5A C6A C7A 179.4(6)
F4A C6A C7A F5A -2.3(10)
F4A C6A C7A C2A 179.0(7)
F6A C9A C10A F7A -3.4(5)
F6A C9A C10A C11A 176.0(3)
F7A C10A C11A F8A 0.2(5)
F7A C10A C11A C12A -179.1(3)
F8A C11A C12A F9A 1.3(6)
F8A C11A C12A C13A -179.5(3)
F9A C12A C13A F10A 0.4(6)
F9A C12A C13A C8A 178.3(4)
F11A C15A C16A F12A 1.2(5)
F11A C15A C16A C17A -177.8(4)
F12A C16A C17A F13A 0.5(6)
F12A C16A C17A C18A -179.5(4)
F13A C17A C18A F14A 0.3(7)
F13A C17A C18A C19A 180.0(4)
F14A C18A C19A F15A -0.8(6)
F14A C18A C19A C14A -179.0(4)
F1B C3B C4B F2B 0.3(6)
F1B C3B C4B C5B -179.7(4)
F2B C4B C5B F3B -0.1(7)
F2B C4B C5B C6B 179.3(4)
F3B C5B C6B F4B -0.4(8)
F3B C5B C6B C7B -179.4(5)
F4B C6B C7B F5B -1.7(7)
F4B C6B C7B C2B 179.7(5)
F6B C9B C10B F7B -1.6(6)
F6B C9B C10B C11B 178.5(4)
F7B C10B C11B F8B 0.7(7)
F7B C10B C11B C12B 178.8(4)
F8B C11B C12B F9B -0.3(7)
F8B C11B C12B C13B 179.0(4)
F9B C12B C13B F10B 0.9(6)
F9B C12B C13B C8B 179.0(4)
F11B C15B C16B F12B -1.0(6)
F11B C15B C16B C17B -179.1(4)
F12B C16B C17B F13B 2.4(7)
F12B C16B C17B C18B -176.4(4)
F13B C17B C18B F14B 0.2(7)
F13B C17B C18B C19B 179.9(4)
F14B C18B C19B F15B -1.4(7)
F14B C18B C19B C14B 179.3(4)
F1C C3C C4C F2C 3.5(8)
F1C C3C C4C C5C -175.6(5)
F2C C4C C5C F3C 2.4(9)
F2C C4C C5C C6C -176.9(5)
F3C C5C C6C F4C -1.3(8)
F3C C5C C6C C7C 177.7(5)
F4C C6C C7C F5C -1.8(7)
F4C C6C C7C C2C 178.9(4)
F6C C9C C10C F7C -3.6(6)
F6C C9C C10C C11C 176.7(4)
F7C C10C C11C F8C 0.8(7)
F7C C10C C11C C12C 179.3(4)
F8C C11C C12C F9C -0.4(6)
F8C C11C C12C C13C -179.4(4)
F9C C12C C13C F10C 1.2(5)
F9C C12C C13C C8C 179.5(3)
F11C C15C C16C F12C 2.4(7)
F11C C15C C16C C17C -175.7(4)
F12C C16C C17C F13C 1.0(7)
F12C C16C C17C C18C 179.8(5)
F13C C17C C18C F14C 0.2(8)
F13C C17C C18C C19C 179.0(4)
F14C C18C C19C F15C 0.6(7)
F14C C18C C19C C14C 179.3(4)
C2A C3A C4A F2A 179.7(4)
C2A C3A C4A C5A -0.6(8)
C3A C2A C7A F5A -177.1(5)
C3A C2A C7A C6A 1.6(8)
C3A C2A B1A N1A -51.0(4)
C3A C2A B1A C8A -168.6(3)
C3A C2A B1A C14A 66.7(5)
C3A C4A C5A F3A -178.5(5)
C3A C4A C5A C6A 1.0(9)
C4A C5A C6A F4A 179.7(7)
C4A C5A C6A C7A -0.1(11)
C5A C6A C7A F5A 177.5(7)
C5A C6A C7A C2A -1.3(11)
C7A C2A C3A F1A 177.8(4)
C7A C2A C3A C4A -0.6(7)
C7A C2A B1A N1A 126.2(5)
C7A C2A B1A C8A 8.6(6)
C7A C2A B1A C14A -116.1(5)
C8A C9A C10A F7A 178.8(3)
C8A C9A C10A C11A -1.8(6)
C9A C8A C13A F10A 178.5(3)
C9A C8A C13A C12A 0.7(5)
C9A C8A B1A N1A 153.5(3)
C9A C8A B1A C2A -90.2(4)
C9A C8A B1A C14A 37.8(4)
C9A C10A C11A F8A -179.3(3)
C9A C10A C11A C12A 1.5(6)
C10A C11A C12A F9A -179.5(3)
C10A C11A C12A C13A -0.3(6)
C11A C12A C13A F10A -178.8(4)
C11A C12A C13A C8A -0.9(6)
C13A C8A C9A F6A -177.0(3)
C13A C8A C9A C10A 0.7(5)
C13A C8A B1A N1A -28.5(5)
C13A C8A B1A C2A 87.9(4)
C13A C8A B1A C14A -144.1(3)
C14A C15A C16A F12A 179.0(3)
C14A C15A C16A C17A 0.1(6)
C15A C14A C19A F15A -179.8(3)
C15A C14A C19A C18A -1.7(5)
C15A C14A B1A N1A -59.0(4)
C15A C14A B1A C2A -176.1(3)
C15A C14A B1A C8A 57.3(4)
C15A C16A C17A F13A 179.4(4)
C15A C16A C17A C18A -0.6(7)
C16A C17A C18A F14A -179.8(4)
C16A C17A C18A C19A -0.1(7)
C17A C18A C19A F15A 179.5(4)
C17A C18A C19A C14A 1.3(7)
C19A C14A C15A F11A 178.8(3)
C19A C14A C15A C16A 1.0(5)
C19A C14A B1A N1A 126.9(4)
C19A C14A B1A C2A 9.7(5)
C19A C14A B1A C8A -116.8(4)
C2B C3B C4B F2B -179.6(4)
C2B C3B C4B C5B 0.4(6)
C3B C2B C7B F5B -177.6(4)
C3B C2B C7B C6B 0.9(6)
C3B C2B B1B N1B -56.1(4)
C3B C2B B1B C8B -175.2(3)
C3B C2B B1B C14B 60.7(4)
C3B C4B C5B F3B 179.8(4)
C3B C4B C5B C6B -0.7(7)
C4B C5B C6B F4B -179.8(5)
C4B C5B C6B C7B 1.1(8)
C5B C6B C7B F5B 177.3(5)
C5B C6B C7B C2B -1.3(8)
C7B C2B C3B F1B 179.7(3)
C7B C2B C3B C4B -0.5(6)
C7B C2B B1B N1B 122.7(4)
C7B C2B B1B C8B 3.6(5)
C7B C2B B1B C14B -120.5(4)
C8B C9B C10B F7B -179.0(4)
C8B C9B C10B C11B 1.2(7)
C9B C8B C13B F10B 178.1(4)
C9B C8B C13B C12B 0.1(6)
C9B C8B B1B N1B 167.4(3)
C9B C8B B1B C2B -75.3(4)
C9B C8B B1B C14B 51.1(5)
C9B C10B C11B F8B -179.4(4)
C9B C10B C11B C12B -1.3(7)
C10B C11B C12B F9B -178.4(4)
C10B C11B C12B C13B 0.9(7)
C11B C12B C13B F10B -178.4(4)
C11B C12B C13B C8B -0.3(7)
C13B C8B C9B F6B -177.8(4)
C13B C8B C9B C10B -0.5(6)
C13B C8B B1B N1B -14.6(5)
C13B C8B B1B C2B 102.7(4)
C13B C8B B1B C14B -130.9(4)
C14B C15B C16B F12B 177.5(4)
C14B C15B C16B C17B -0.6(7)
C15B C14B C19B F15B -177.9(4)
C15B C14B C19B C18B 1.3(6)
C15B C14B B1B N1B -52.0(4)
C15B C14B B1B C2B -168.1(3)
C15B C14B B1B C8B 65.5(4)
C15B C16B C17B F13B -179.5(4)
C15B C16B C17B C18B 1.7(7)
C16B C17B C18B F14B 179.1(5)
C16B C17B C18B C19B -1.3(7)
C17B C18B C19B F15B 178.9(4)
C17B C18B C19B C14B -0.3(7)
C19B C14B C15B F11B 177.5(4)
C19B C14B C15B C16B -0.9(6)
C19B C14B B1B N1B 129.5(4)
C19B C14B B1B C2B 13.4(5)
C19B C14B B1B C8B -113.0(4)
C2C C3C C4C F2C -179.2(5)
C2C C3C C4C C5C 1.7(9)
C3C C2C C7C F5C -175.6(4)
C3C C2C C7C C6C 3.7(7)
C3C C2C B1C N1C -44.6(5)
C3C C2C B1C C8C -162.3(4)
C3C C2C B1C C14C 70.4(5)
C3C C4C C5C F3C -178.4(5)
C3C C4C C5C C6C 2.3(9)
C4C C5C C6C F4C 178.0(5)
C4C C5C C6C C7C -3.0(8)
C5C C6C C7C F5C 179.3(5)
C5C C6C C7C C2C 0.0(8)
C7C C2C C3C F1C 172.8(4)
C7C C2C C3C C4C -4.5(7)
C7C C2C B1C N1C 136.0(4)
C7C C2C B1C C8C 18.3(5)
C7C C2C B1C C14C -109.0(5)
C8C C9C C10C F7C 178.8(4)
C8C C9C C10C C11C -0.9(7)
C9C C8C C13C F10C 178.0(3)
C9C C8C C13C C12C -0.2(5)
C9C C8C B1C N1C 150.7(3)
C9C C8C B1C C2C -91.9(4)
C9C C8C B1C C14C 35.9(5)
C9C C10C C11C F8C -179.5(4)
C9C C10C C11C C12C -0.9(7)
C10C C11C C12C F9C -179.0(4)
C10C C11C C12C C13C 2.0(6)
C11C C12C C13C F10C -179.8(4)
C11C C12C C13C C8C -1.5(6)
C13C C8C C9C F6C -176.1(3)
C13C C8C C9C C10C 1.5(6)
C13C C8C B1C N1C -30.5(5)
C13C C8C B1C C2C 86.9(4)
C13C C8C B1C C14C -145.2(3)
C14C C15C C16C F12C -178.4(4)
C14C C15C C16C C17C 3.5(7)
C15C C14C C19C F15C 179.3(4)
C15C C14C C19C C18C 0.8(6)
C15C C14C B1C N1C -56.0(4)
C15C C14C B1C C2C -172.2(4)
C15C C14C B1C C8C 60.3(4)
C15C C16C C17C F13C 179.1(4)
C15C C16C C17C C18C -2.1(8)
C16C C17C C18C F14C -178.6(5)
C16C C17C C18C C19C 0.3(8)
C17C C18C C19C F15C -178.2(5)
C17C C18C C19C C14C 0.4(8)
C19C C14C C15C F11C 176.5(4)
C19C C14C C15C C16C -2.7(6)
C19C C14C B1C N1C 123.2(4)
C19C C14C B1C C2C 7.0(6)
C19C C14C B1C C8C -120.5(4)
B1A C2A C3A F1A -4.7(6)
B1A C2A C3A C4A 176.9(4)
B1A C2A C7A F5A 5.5(8)
B1A C2A C7A C6A -175.8(6)
B1A C8A C9A F6A 1.3(5)
B1A C8A C9A C10A 178.9(3)
B1A C8A C13A F10A 0.3(6)
B1A C8A C13A C12A -177.6(4)
B1A C14A C15A F11A 4.0(5)
B1A C14A C15A C16A -173.8(3)
B1A C14A C19A F15A -5.5(6)
B1A C14A C19A C18A 172.7(4)
B1B C2B C3B F1B -1.4(5)
B1B C2B C3B C4B 178.5(4)
B1B C2B C7B F5B 3.5(6)
B1B C2B C7B C6B -178.0(4)
B1B C8B C9B F6B 0.5(6)
B1B C8B C9B C10B 177.8(4)
B1B C8B C13B F10B -0.1(6)
B1B C8B C13B C12B -178.1(4)
B1B C14B C15B F11B -1.2(5)
B1B C14B C15B C16B -179.5(4)
B1B C14B C19B F15B 0.7(7)
B1B C14B C19B C18B 179.9(4)
B1C C2C C3C F1C -6.7(7)
B1C C2C C3C C4C 176.1(5)
B1C C2C C7C F5C 3.8(6)
B1C C2C C7C C6C -176.9(4)
B1C C8C C9C F6C 2.9(5)
B1C C8C C9C C10C -179.6(4)
B1C C8C C13C F10C -1.0(5)
B1C C8C C13C C12C -179.2(3)
B1C C14C C15C F11C -4.2(6)
B1C C14C C15C C16C 176.6(4)
B1C C14C C19C F15C 0.1(6)
B1C C14C C19C C18C -178.5(4)
P1B C20B C21B C22B 175.3(4)
P1B C20B C25B C24B -174.4(6)
P1B C26B C27B C28B 177.2(4)
P1B C26B C31B C30B -178.4(4)
P1B C32B C33B C34B -172.3(4)
P1B C32B C37B C36B 172.7(3)
P2B C38B C39B C40B 178.7(7)
P2B C38B C43B C42B -179.2(6)
P2B C44B C45B C46B 178.6(4)
P2B C44B C49B C48B -178.2(6)
P2B C50B C51B C52B -178.7(8)
P2B C50B C55B C54B -179.0(6)
P2B C50B C51C C52C 176(3)
P2B C50B C55C C54C -175.8(16)
N2B P1B C20B C21B 16.2(4)
N2B P1B C20B C25B -168.2(5)
N2B P1B C26B C27B 173.0(3)
N2B P1B C26B C31B -10.2(4)
N2B P1B C32B C33B 86.3(4)
N2B P1B C32B C37B -86.4(4)
N2B P2B C38B C39B -56.5(6)
N2B P2B C38B C43B 113.9(5)
N2B P2B C44B C45B -3.8(4)
N2B P2B C44B C49B 177.8(4)
N2B P2B C50B C51B -55.0(6)
N2B P2B C50B C55B 127.1(5)
N2B P2B C50B C51C -123.4(18)
N2B P2B C50B C55C 34.1(11)
C20B P1B N2B P2B 121.0(3)
C20B P1B C26B C27B -68.6(4)
C20B P1B C26B C31B 108.2(4)
C20B P1B C32B C33B -36.3(4)
C20B P1B C32B C37B 151.1(3)
C20B C21B C22B C23B -0.2(8)
C21B C20B C25B C24B 1.2(10)
C21B C22B C23B C24B -0.1(11)
C22B C23B C24B C25B 1.0(13)
C23B C24B C25B C20B -1.5(12)
C25B C20B C21B C22B -0.4(7)
C26B P1B N2B P2B -122.4(3)
C26B P1B C20B C21B -101.9(4)
C26B P1B C20B C25B 73.8(5)
C26B P1B C32B C33B -151.6(4)
C26B P1B C32B C37B 35.7(4)
C26B C27B C28B C29B 0.3(8)
C27B C26B C31B C30B -1.5(7)
C27B C28B C29B C30B 0.2(10)
C28B C29B C30B C31B -1.4(10)
C29B C30B C31B C26B 2.0(9)
C31B C26B C27B C28B 0.3(7)
C32B P1B N2B P2B -0.7(4)
C32B P1B C20B C21B 141.7(4)
C32B P1B C20B C25B -42.7(5)
C32B P1B C26B C27B 47.6(4)
C32B P1B C26B C31B -135.5(4)
C32B C33B C34B C35B -0.2(7)
C33B C32B C37B C36B 0.0(6)
C33B C34B C35B C36B -0.6(7)
C34B C35B C36B C37B 1.0(6)
C35B C36B C37B C32B -0.7(6)
C37B C32B C33B C34B 0.4(7)
C38B P2B N2B P1B -43.2(4)
C38B P2B C44B C45B 122.4(4)
C38B P2B C44B C49B -56.0(5)
C38B P2B C50B C51B -178.3(6)
C38B P2B C50B C55B 3.8(5)
C38B P2B C50B C51C 113.3(18)
C38B P2B C50B C55C -89.2(11)
C38B C39B C40B C41B -0.6(15)
C39B C38B C43B C42B -8.8(11)
C39B C40B C41B C42B -5.8(16)
C40B C41B C42B C43B 4.9(16)
C41B C42B C43B C38B 2.5(14)
C43B C38B C39B C40B 7.8(11)
C44B P2B N2B P1B 79.7(4)
C44B P2B C38B C39B 178.5(5)
C44B P2B C38B C43B -11.2(6)
C44B P2B C50B C51B 65.5(6)
C44B P2B C50B C55B -112.4(5)
C44B P2B C50B C51C -2.9(18)
C44B P2B C50B C55C 154.6(11)
C44B C45B C46B C47B 1.0(8)
C45B C44B C49B C48B 3.3(9)
C45B C46B C47B C48B 0.8(9)
C46B C47B C48B C49B -0.4(11)
C47B C48B C49B C44B -1.8(12)
C49B C44B C45B C46B -3.0(7)
C50B P2B N2B P1B -162.8(3)
C50B P2B C38B C39B 62.7(6)
C50B P2B C38B C43B -126.9(5)
C50B P2B C44B C45B -121.3(4)
C50B P2B C44B C49B 60.3(5)
C50B C51B C52B C53B -3.7(18)
C50B C51C C52C C53B 2(5)
C53B C54B C55B C50B -1.3(11)
C53B C54C C55C C50B -3(3)
C51B C50B C55B C54B 3.3(11)
C52B C53B C54B C55B -2.9(12)
C54B C53B C52B C51B 5.5(16)
C55B C50B C51B C52B -0.9(14)
C51C C50B C55C C54C -16(3)
C52C C53B C54C C55C 27(3)
C54C C53B C52C C51C -26(4)
C55C C50B C51C C52C 16(4)
P1A C20A C21A C22A -179.0(4)
P1A C20A C25A C24A 178.0(6)
P1A C26A C27A C28A -179.3(4)
P1A C26A C31A C30A -179.0(4)
P1A C32A C33A C34A -178.1(5)
P1A C32A C37A C36A 178.4(4)
P2A C38A C39A C40A 177.6(3)
P2A C38A C43A C42A -178.7(4)
P2A C44A C45A C46A 178.2(3)
P2A C44A C49A C48A -178.3(3)
P2A C50A C51A C52A -176.2(3)
P2A C50A C55A C54A 176.9(3)
N2A P1A C20A C21A -6.7(5)
N2A P1A C20A C25A 175.8(5)
N2A P1A C26A C27A 148.7(3)
N2A P1A C26A C31A -32.4(4)
N2A P1A C32A C33A 104.1(4)
N2A P1A C32A C37A -71.9(4)
N2A P2A C38A C39A -67.4(4)
N2A P2A C38A C43A 108.7(4)
N2A P2A C44A C45A -0.5(4)
N2A P2A C44A C49A 176.7(3)
N2A P2A C50A C51A -17.1(3)
N2A P2A C50A C55A 166.0(3)
C20A P1A N2A P2A 111.2(4)
C20A P1A C26A C27A -91.4(4)
C20A P1A C26A C31A 87.6(4)
C20A P1A C32A C33A -18.5(5)
C20A P1A C32A C37A 165.5(4)
C20A C21A C22A C23A 1.5(8)
C21A C20A C25A C24A 0.5(11)
C21A C22A C23A C24A -0.5(10)
C22A C23A C24A C25A -0.5(13)
C23A C24A C25A C20A 0.5(13)
C25A C20A C21A C22A -1.5(8)
C26A P1A N2A P2A -129.8(3)
C26A P1A C20A C21A -125.7(4)
C26A P1A C20A C25A 56.8(6)
C26A P1A C32A C33A -135.0(4)
C26A P1A C32A C37A 49.0(4)
C26A C27A C28A C29A -2.3(8)
C27A C26A C31A C30A 0.0(6)
C27A C28A C29A C30A 1.1(8)
C28A C29A C30A C31A 0.7(8)
C29A C30A C31A C26A -1.3(7)
C31A C26A C27A C28A 1.8(7)
C32A P1A N2A P2A -9.6(4)
C32A P1A C20A C21A 118.6(4)
C32A P1A C20A C25A -58.9(5)
C32A P1A C26A C27A 24.1(4)
C32A P1A C26A C31A -156.9(3)
C32A C33A C34A C35A 0.4(11)
C33A C32A C37A C36A 2.4(7)
C33A C34A C35A C36A 1.1(13)
C34A C35A C36A C37A -0.9(11)
C35A C36A C37A C32A -0.8(9)
C37A C32A C33A C34A -2.1(9)
C38A P2A N2A P1A -22.7(4)
C38A P2A C44A C45A 127.1(3)
C38A P2A C44A C49A -55.6(4)
C38A P2A C50A C51A -141.6(3)
C38A P2A C50A C55A 41.4(3)
C38A C39A C40A C41A 1.0(7)
C39A C38A C43A C42A -2.6(6)
C39A C40A C41A C42A -2.0(7)
C40A C41A C42A C43A 0.6(7)
C41A C42A C43A C38A 1.7(7)
C43A C38A C39A C40A 1.3(6)
C44A P2A N2A P1A 101.0(3)
C44A P2A C38A C39A 167.4(3)
C44A P2A C38A C43A -16.5(4)
C44A P2A C50A C51A 102.6(3)
C44A P2A C50A C55A -74.4(3)
C44A C45A C46A C47A -0.4(6)
C45A C44A C49A C48A -1.0(6)
C45A C46A C47A C48A -0.1(7)
C46A C47A C48A C49A -0.1(7)
C47A C48A C49A C44A 0.6(7)
C49A C44A C45A C46A 0.9(6)
C50A P2A N2A P1A -141.9(3)
C50A P2A C38A C39A 52.3(4)
C50A P2A C38A C43A -131.6(3)
C50A P2A C44A C45A -118.1(3)
C50A P2A C44A C49A 59.2(3)
C50A C51A C52A C53A -1.0(6)
C51A C50A C55A C54A 0.0(6)
C51A C52A C53A C54A 0.3(6)
C52A C53A C54A C55A 0.4(6)
C53A C54A C55A C50A -0.6(6)
C55A C50A C51A C52A 0.8(5)

loop_
_smtbx_masks_void_nr
_smtbx_masks_void_average_x
_smtbx_masks_void_average_y
_smtbx_masks_void_average_z
_smtbx_masks_void_volume
_smtbx_masks_void_count_electrons
1 0.000 -0.567 0.567 617.8 242.8
